data_4081827
loop_
_publ_author_name
'Braunschweig, Holger'
'Damme, Alexander'
'H\"orl, Christian'
'Kupfer, Thomas'
'Wahler, Johannes'

_publ_section_title
;
 Si--H Bond Activation at the Boron Center of Pentaphenylborole
;
_journal_issue 22
_journal_name_full Organometallics
_journal_page_first 6800
_journal_paper_doi 10.1021/om4005934
_journal_volume 32
_journal_year 2013
_chemical_formula_moiety 'C40 H41 B Si'
_chemical_formula_sum 'C40 H41 B Si'
_chemical_formula_weight 560.63
_chemical_name_common
;
?
;
_chemical_name_systematic
; 
?
;
_space_group_IT_number 9
_symmetry_cell_setting monoclinic
_symmetry_space_group_name_Hall 'C -2yc'
_symmetry_space_group_name_H-M 'C 1 c 1'
_atom_sites_solution_hydrogens geom
_atom_sites_solution_primary direct
_atom_sites_solution_secondary difmap
_audit_creation_method SHELXL-97
_cell_angle_alpha 90.00
_cell_angle_beta 101.515(2)
_cell_angle_gamma 90.00
_cell_formula_units_Z 16
_cell_length_a 21.6102(14)
_cell_length_b 19.7073(12)
_cell_length_c 30.4940(18)
_cell_measurement_reflns_used 8048
_cell_measurement_temperature 100(2)
_cell_measurement_theta_max 26.74
_cell_measurement_theta_min 2.48
_cell_volume 12725.4(14)
_computing_cell_refinement 'Saint+ ver. 7.68A (Bruker AXS)'
_computing_data_collection 'APEX2 ver. 2010.3 (Bruker AXS)'
_computing_data_reduction 'Saint+ ver. 7.68A (Bruker AXS)'
_computing_molecular_graphics 'XP ver. 5.1 (Bruker AXS, 1998)'
_computing_publication_material 'SHELXL-97 (Sheldrick, 2008)'
_computing_structure_refinement 'SHELXL-97 (Sheldrick, 1997)'
_computing_structure_solution 'SHELXS-97 (Sheldrick, 1990)'
_diffrn_ambient_temperature 100(2)
_diffrn_detector_area_resol_mean 8.333
_diffrn_measured_fraction_theta_full 0.999
_diffrn_measured_fraction_theta_max 0.999
_diffrn_measurement_device_type 'Bruker X8-APEX II'
_diffrn_measurement_method '\f and \w scans'
_diffrn_radiation_monochromator 'multi-layer mirror'
_diffrn_radiation_source 'rotating anode'
_diffrn_radiation_type MoK\a
_diffrn_radiation_wavelength 0.71073
_diffrn_reflns_av_R_equivalents 0.0360
_diffrn_reflns_av_sigmaI/netI 0.0221
_diffrn_reflns_limit_h_max 26
_diffrn_reflns_limit_h_min -26
_diffrn_reflns_limit_k_max 24
_diffrn_reflns_limit_k_min -23
_diffrn_reflns_limit_l_max 37
_diffrn_reflns_limit_l_min -37
_diffrn_reflns_number 83749
_diffrn_reflns_theta_full 26.02
_diffrn_reflns_theta_max 26.02
_diffrn_reflns_theta_min 1.36
_exptl_absorpt_coefficient_mu 0.101
_exptl_absorpt_correction_T_max 0.7454
_exptl_absorpt_correction_T_min 0.6586
_exptl_absorpt_correction_type multi-scan
_exptl_absorpt_process_details 'Sadabs 2008/1 (Bruker 2008)'
_exptl_crystal_colour colourless
_exptl_crystal_density_diffrn 1.171
_exptl_crystal_density_method 'not measured'
_exptl_crystal_description block
_exptl_crystal_F_000 4800
_exptl_crystal_size_max 0.53
_exptl_crystal_size_mid 0.30
_exptl_crystal_size_min 0.23
_refine_diff_density_max 0.553
_refine_diff_density_min -0.241
_refine_diff_density_rms 0.066
_refine_ls_abs_structure_details 'Flack H D (1983), Acta Cryst. A39, 876-881'
_refine_ls_abs_structure_Flack 0.10(12)
_refine_ls_extinction_method none
_refine_ls_goodness_of_fit_ref 1.049
_refine_ls_hydrogen_treatment constr
_refine_ls_matrix_type full
_refine_ls_number_parameters 1525
_refine_ls_number_reflns 12523
_refine_ls_number_restraints 194
_refine_ls_restrained_S_all 1.053
_refine_ls_R_factor_all 0.0529
_refine_ls_R_factor_gt 0.0482
_refine_ls_shift/su_max 0.027
_refine_ls_shift/su_mean 0.004
_refine_ls_structure_factor_coef Fsqd
_refine_ls_weighting_details 'calc w=1/[\s^2^(Fo^2^)+(0.0968P)^2^+8.7586P] where P=(Fo^2^+2Fc^2^)/3'
_refine_ls_weighting_scheme calc
_refine_ls_wR_factor_gt 0.1326
_refine_ls_wR_factor_ref 0.1388
_reflns_number_gt 11562
_reflns_number_total 12523
_reflns_threshold_expression >2sigma(I)
_cod_data_source_file om4005934_si_001.cif
_cod_data_source_block anti-2
_cod_depositor_comments
;
The following automatic conversions were performed:

'_symmetry_cell_setting' value 'Monoclinic' changed to 'monoclinic'
according to /home/saulius/struct/CIF-dictionaries/cif_core.dic
dictionary named 'cif_core.dic' version 2.4.2 from 2011-04-26.

Automatic conversion script
Id: cif_fix_values 1891 2012-01-12 08:04:46Z andrius 
;
_cod_original_sg_symbol_H-M Cc
_cod_database_code 4081827

loop_
_symmetry_equiv_pos_as_xyz
'x, y, z'
'x, -y, z+1/2'
'x+1/2, y+1/2, z'
'x+1/2, -y+1/2, z+1/2'

loop_
_atom_site_label
_atom_site_type_symbol
_atom_site_fract_x
_atom_site_fract_y
_atom_site_fract_z
_atom_site_U_iso_or_equiv
_atom_site_adp_type
_atom_site_occupancy
_atom_site_symmetry_multiplicity
_atom_site_calc_flag
_atom_site_refinement_flags
B1 B 0.3098(2) 0.1621(2) 0.76933(15) 0.0181(9) Uani 1 1 d .
C11 C 0.27146(18) 0.20095(19) 0.80179(11) 0.0150(7) Uani 1 1 d .
C12 C 0.21452(18) 0.22747(18) 0.76752(12) 0.0147(7) Uani 1 1 d .
C13 C 0.2116(2) 0.20556(19) 0.72462(13) 0.0178(8) Uani 1 1 d .
C14 C 0.26881(19) 0.16398(19) 0.72021(12) 0.0163(8) Uani 1 1 d .
H14 H 0.2535 0.1166 0.7130 0.020 Uiso 1 1 calc R
C1_1 C 0.37517(18) 0.12740(18) 0.78395(12) 0.0154(7) Uani 1 1 d .
C2_1 C 0.38667(18) 0.07343(18) 0.81509(12) 0.0204(8) Uani 1 1 d .
H2_1 H 0.3526 0.0557 0.8270 0.024 Uiso 1 1 calc R
C3_1 C 0.4462(2) 0.0460(2) 0.82857(13) 0.0292(9) Uani 1 1 d .
H3_1 H 0.4522 0.0093 0.8492 0.035 Uiso 1 1 calc R
C4_1 C 0.4968(2) 0.0707(2) 0.81280(13) 0.0276(9) Uani 1 1 d .
H4_1 H 0.5378 0.0523 0.8231 0.033 Uiso 1 1 calc R
C5_1 C 0.4874(2) 0.1230(2) 0.78153(14) 0.0256(9) Uani 1 1 d .
H5_1 H 0.5224 0.1406 0.7707 0.031 Uiso 1 1 calc R
C6_1 C 0.42792(19) 0.14976(19) 0.76595(13) 0.0192(8) Uani 1 1 d .
H6_1 H 0.4221 0.1833 0.7431 0.023 Uiso 1 1 calc R
C1_2 C 0.25249(18) 0.14257(19) 0.82915(12) 0.0160(7) Uani 1 1 d .
C2_2 C 0.2759(2) 0.13240(19) 0.87439(12) 0.0231(8) Uani 1 1 d .
H2_2 H 0.3041 0.1651 0.8902 0.028 Uiso 1 1 calc R
C3_2 C 0.2600(2) 0.07655(19) 0.89779(12) 0.0283(8) Uani 1 1 d .
H3_2 H 0.2777 0.0712 0.9287 0.034 Uiso 1 1 calc R
C4_2 C 0.2178(2) 0.02861(19) 0.87544(13) 0.0300(9) Uani 1 1 d .
H4_2 H 0.2071 -0.0102 0.8909 0.036 Uiso 1 1 calc R
C5_2 C 0.1917(2) 0.0379(2) 0.83065(15) 0.0311(10) Uani 1 1 d .
H5_2 H 0.1622 0.0059 0.8154 0.037 Uiso 1 1 calc R
C6_2 C 0.2086(2) 0.0942(2) 0.80754(14) 0.0223(8) Uani 1 1 d .
H6_2 H 0.1901 0.1000 0.7768 0.027 Uiso 1 1 calc R
C1_3 C 0.16546(19) 0.27266(19) 0.78066(13) 0.0174(8) Uani 1 1 d .
C2_3 C 0.1363(2) 0.2555(2) 0.81697(13) 0.0197(8) Uani 1 1 d .
H2_3 H 0.1482 0.2152 0.8336 0.024 Uiso 1 1 calc R
C3_3 C 0.0904(2) 0.2978(2) 0.82812(13) 0.0247(9) Uani 1 1 d .
H3_3 H 0.0708 0.2860 0.8523 0.030 Uiso 1 1 calc R
C4_3 C 0.0726(2) 0.3579(2) 0.80399(14) 0.0233(8) Uani 1 1 d .
H4_3 H 0.0418 0.3872 0.8121 0.028 Uiso 1 1 calc R
C5_3 C 0.1008(2) 0.3739(2) 0.76800(14) 0.0216(9) Uani 1 1 d .
H5_3 H 0.0883 0.4137 0.7509 0.026 Uiso 1 1 calc R
C6_3 C 0.14687(19) 0.3322(2) 0.75707(13) 0.0183(8) Uani 1 1 d .
H6_3 H 0.1663 0.3445 0.7329 0.022 Uiso 1 1 calc R
C1_4 C 0.1539(2) 0.20989(19) 0.68821(12) 0.0169(8) Uani 1 1 d .
C2_4 C 0.1585(2) 0.2207(2) 0.64337(14) 0.0257(9) Uani 1 1 d .
H2_4 H 0.1982 0.2291 0.6355 0.031 Uiso 1 1 calc R
C3_4 C 0.1021(2) 0.2189(2) 0.60999(14) 0.0269(9) Uani 1 1 d .
H3_4 H 0.1047 0.2251 0.5795 0.032 Uiso 1 1 calc R
C4_4 C 0.0452(2) 0.2087(2) 0.62042(15) 0.0314(10) Uani 1 1 d .
H4_4 H 0.0082 0.2100 0.5976 0.038 Uiso 1 1 calc R
C5_4 C 0.0404(2) 0.1961(2) 0.66526(15) 0.0268(9) Uani 1 1 d .
H5_4 H 0.0005 0.1876 0.6728 0.032 Uiso 1 1 calc R
C6_4 C 0.0954(2) 0.1963(2) 0.69820(13) 0.0233(9) Uani 1 1 d .
H6_4 H 0.0926 0.1869 0.7283 0.028 Uiso 1 1 calc R
C1_5 C 0.30440(19) 0.1847(2) 0.68429(11) 0.0154(8) Uani 1 1 d .
C2_5 C 0.3332(2) 0.1348(2) 0.66288(13) 0.0231(9) Uani 1 1 d .
H2_5 H 0.3303 0.0885 0.6707 0.028 Uiso 1 1 calc R
C3_5 C 0.3664(2) 0.1535(2) 0.62971(14) 0.0246(9) Uani 1 1 d .
H3_5 H 0.3849 0.1190 0.6147 0.029 Uiso 1 1 calc R
C4_5 C 0.3729(2) 0.2198(2) 0.61833(14) 0.0272(10) Uani 1 1 d .
H4_5 H 0.3963 0.2318 0.5962 0.033 Uiso 1 1 calc R
C5_5 C 0.3437(2) 0.2707(2) 0.64077(14) 0.0230(9) Uani 1 1 d .
H5_5 H 0.3469 0.3172 0.6334 0.028 Uiso 1 1 calc R
C6_5 C 0.3112(2) 0.2519(2) 0.67268(13) 0.0211(9) Uani 1 1 d .
H6_5 H 0.2924 0.2862 0.6876 0.025 Uiso 1 1 calc R
Si1_6 Si 0.31849(4) 0.27249(5) 0.83716(3) 0.0139(2) Uani 1 1 d U
C1_6 C 0.27632(17) 0.30334(17) 0.88280(11) 0.0224(7) Uani 1 1 d U
H1A_6 H 0.2433 0.2698 0.8858 0.027 Uiso 1 1 calc R
H1B_6 H 0.3073 0.3039 0.9115 0.027 Uiso 1 1 calc R
C2_6 C 0.24521(17) 0.37359(17) 0.87591(12) 0.0255(7) Uani 1 1 d U
H2A_6 H 0.2779 0.4083 0.8767 0.038 Uiso 1 1 calc R
H2B_6 H 0.2219 0.3823 0.8998 0.038 Uiso 1 1 calc R
H2C_6 H 0.2160 0.3749 0.8468 0.038 Uiso 1 1 calc R
C3_6 C 0.40062(17) 0.24431(18) 0.86557(11) 0.0207(7) Uani 1 1 d U
H3A_6 H 0.3970 0.2068 0.8865 0.025 Uiso 1 1 calc R
H3B_6 H 0.4231 0.2267 0.8427 0.025 Uiso 1 1 calc R
C4_6 C 0.43953(17) 0.30182(19) 0.89139(12) 0.0273(7) Uani 1 1 d U
H4A_6 H 0.4469 0.3371 0.8704 0.041 Uiso 1 1 calc R
H4B_6 H 0.4801 0.2839 0.9073 0.041 Uiso 1 1 calc R
H4C_6 H 0.4165 0.3212 0.9130 0.041 Uiso 1 1 calc R
C5_6 C 0.32905(17) 0.34586(17) 0.79990(11) 0.0236(7) Uani 1 1 d U
H5A_6 H 0.2889 0.3532 0.7782 0.028 Uiso 1 1 calc R
H5B_6 H 0.3377 0.3873 0.8185 0.028 Uiso 1 1 calc R
C6_6 C 0.38177(18) 0.33673(19) 0.77411(12) 0.0292(8) Uani 1 1 d U
H6A_6 H 0.4221 0.3314 0.7952 0.044 Uiso 1 1 calc R
H6B_6 H 0.3838 0.3767 0.7553 0.044 Uiso 1 1 calc R
H6C_6 H 0.3735 0.2962 0.7552 0.044 Uiso 1 1 calc R
B2 B 0.0288(2) 0.9085(2) 0.54914(14) 0.0169(9) Uani 1 1 d .
C21 C 0.06795(19) 0.94807(19) 0.51857(12) 0.0165(8) Uani 1 1 d .
C22 C 0.12372(19) 0.97636(19) 0.55351(13) 0.0162(8) Uani 1 1 d .
C23 C 0.12423(18) 0.95520(19) 0.59508(12) 0.0156(8) Uani 1 1 d .
C24 C 0.06735(19) 0.9115(2) 0.59975(12) 0.0164(8) Uani 1 1 d .
H24 H 0.0834 0.8648 0.6081 0.020 Uiso 1 1 calc R
C1_7 C -0.0348(2) 0.8678(2) 0.53481(12) 0.0224(9) Uani 1 1 d .
C2_7 C -0.0391(2) 0.8099(2) 0.50831(12) 0.0264(9) Uani 1 1 d .
H2_7 H -0.0023 0.7928 0.4995 0.032 Uiso 1 1 calc R
C3_7 C -0.0969(2) 0.7763(2) 0.49445(13) 0.0328(10) Uani 1 1 d .
H3_7 H -0.0990 0.7365 0.4767 0.039 Uiso 1 1 calc R
C4_7 C -0.1511(2) 0.8015(2) 0.50673(15) 0.0369(11) Uani 1 1 d .
H4_7 H -0.1903 0.7789 0.4972 0.044 Uiso 1 1 calc R
C5_7 C -0.1480(2) 0.8593(2) 0.53287(15) 0.0322(10) Uani 1 1 d .
H5_7 H -0.1850 0.8770 0.5410 0.039 Uiso 1 1 calc R
C6_7 C -0.0896(2) 0.8913(2) 0.54718(13) 0.0246(9) Uani 1 1 d .
H6_7 H -0.0873 0.9301 0.5659 0.030 Uiso 1 1 calc R
C1_8 C 0.09367(17) 0.89206(18) 0.49060(12) 0.0146(7) Uani 1 1 d .
C2_8 C 0.0784(2) 0.8891(2) 0.44362(13) 0.0270(9) Uani 1 1 d .
H2_8 H 0.0510 0.9220 0.4273 0.032 Uiso 1 1 calc R
C3_8 C 0.1036(2) 0.83754(19) 0.42110(12) 0.0307(9) Uani 1 1 d .
H3_8 H 0.0941 0.8368 0.3893 0.037 Uiso 1 1 calc R
C4_8 C 0.1419(2) 0.7875(2) 0.44384(14) 0.0329(9) Uani 1 1 d .
H4_8 H 0.1588 0.7529 0.4281 0.040 Uiso 1 1 calc R
C5_8 C 0.1551(2) 0.7891(2) 0.49045(15) 0.0270(9) Uani 1 1 d .
H5_8 H 0.1798 0.7541 0.5068 0.032 Uiso 1 1 calc R
C6_8 C 0.1323(2) 0.8412(2) 0.51300(14) 0.0223(8) Uani 1 1 d .
H6_8 H 0.1433 0.8424 0.5447 0.027 Uiso 1 1 calc R
C1_9 C 0.17158(19) 1.02162(19) 0.54013(13) 0.0164(8) Uani 1 1 d .
C2_9 C 0.2038(2) 1.0074(2) 0.50652(13) 0.0218(8) Uani 1 1 d .
H2_9 H 0.1948 0.9666 0.4899 0.026 Uiso 1 1 calc R
C3_9 C 0.2493(2) 1.0517(2) 0.49627(13) 0.0226(8) Uani 1 1 d .
H3_9 H 0.2711 1.0409 0.4731 0.027 Uiso 1 1 calc R
C4_9 C 0.2623(2) 1.1114(2) 0.52010(14) 0.0251(9) Uani 1 1 d .
H4_9 H 0.2936 1.1414 0.5134 0.030 Uiso 1 1 calc R
C5_9 C 0.2303(2) 1.1279(2) 0.55338(14) 0.0228(9) Uani 1 1 d .
H5_9 H 0.2385 1.1697 0.5690 0.027 Uiso 1 1 calc R
C6_9 C 0.1857(2) 1.08280(19) 0.56400(12) 0.0179(8) Uani 1 1 d .
H6_9 H 0.1646 1.0935 0.5876 0.021 Uiso 1 1 calc R
C1_10 C 0.1790(2) 0.96061(19) 0.63366(14) 0.0203(8) Uani 1 1 d .
C2_10 C 0.1757(2) 0.9750(2) 0.67738(14) 0.0249(9) Uani 1 1 d .
H2_10 H 0.1353 0.9845 0.6838 0.030 Uiso 1 1 calc R
C3_10 C 0.2264(2) 0.9764(2) 0.71197(15) 0.0291(10) Uani 1 1 d .
H3_10 H 0.2213 0.9871 0.7414 0.035 Uiso 1 1 calc R
C4_10 C 0.2871(2) 0.9616(2) 0.70330(16) 0.0295(10) Uani 1 1 d .
H4_10 H 0.3231 0.9610 0.7270 0.035 Uiso 1 1 calc R
C5_10 C 0.2928(2) 0.9482(2) 0.66063(17) 0.0329(10) Uani 1 1 d .
H5_10 H 0.3335 0.9398 0.6544 0.039 Uiso 1 1 calc R
C6_10 C 0.2407(2) 0.9467(2) 0.62606(15) 0.0265(9) Uani 1 1 d .
H6_10 H 0.2461 0.9361 0.5967 0.032 Uiso 1 1 calc R
C1_11 C 0.02789(19) 0.93343(19) 0.63364(12) 0.0168(8) Uani 1 1 d .
C2_11 C -0.0011(2) 0.8843(2) 0.65502(13) 0.0186(8) Uani 1 1 d .
H2_11 H 0.0046 0.8378 0.6485 0.022 Uiso 1 1 calc R
C3_11 C -0.0381(2) 0.9010(2) 0.68548(14) 0.0282(10) Uani 1 1 d .
H3_11 H -0.0592 0.8668 0.6987 0.034 Uiso 1 1 calc R
C4_11 C -0.0438(2) 0.9695(2) 0.69652(15) 0.0274(10) Uani 1 1 d .
H4_11 H -0.0670 0.9815 0.7188 0.033 Uiso 1 1 calc R
C5_11 C -0.0172(2) 1.0177(2) 0.67627(14) 0.0253(10) Uani 1 1 d .
H5_11 H -0.0230 1.0639 0.6835 0.030 Uiso 1 1 calc R
C6_11 C 0.0201(2) 1.0021(2) 0.64375(12) 0.0197(8) Uani 1 1 d .
H6_11 H 0.0390 1.0370 0.6294 0.024 Uiso 1 1 calc R
Si1_12 Si 0.01531(5) 1.01661(5) 0.48564(3) 0.0180(2) Uani 1 1 d U
C1_12 C 0.05796(17) 1.08180(17) 0.45743(11) 0.0248(7) Uani 1 1 d U
H1A_12 H 0.0295 1.1213 0.4500 0.030 Uiso 1 1 calc R
H1B_12 H 0.0950 1.0974 0.4797 0.030 Uiso 1 1 calc R
C2_12 C 0.0811(2) 1.0623(2) 0.41518(12) 0.0339(8) Uani 1 1 d U
H2A_12 H 0.1131 1.0265 0.4222 0.051 Uiso 1 1 calc R
H2B_12 H 0.0997 1.1021 0.4035 0.051 Uiso 1 1 calc R
H2C_12 H 0.0456 1.0456 0.3926 0.051 Uiso 1 1 calc R
C3_12 C -0.0510(2) 0.9759(2) 0.44445(13) 0.0293(8) Uani 1 1 d U
H3A_12 H -0.0379 0.9733 0.4152 0.035 Uiso 1 1 calc R
H3B_12 H -0.0558 0.9287 0.4544 0.035 Uiso 1 1 calc R
C4_12 C -0.1149(2) 1.0094(3) 0.43711(18) 0.0501(11) Uani 1 1 d U
H4A_12 H -0.1282 1.0142 0.4659 0.075 Uiso 1 1 calc R
H4B_12 H -0.1456 0.9814 0.4169 0.075 Uiso 1 1 calc R
H4C_12 H -0.1124 1.0543 0.4238 0.075 Uiso 1 1 calc R
C5_12 C -0.01508(18) 1.06491(18) 0.53079(12) 0.0263(7) Uani 1 1 d U
H5A_12 H -0.0443 1.0349 0.5430 0.032 Uiso 1 1 calc R
H5B_12 H 0.0212 1.0747 0.5554 0.032 Uiso 1 1 calc R
C6_12 C -0.04925(18) 1.13168(18) 0.51654(12) 0.0288(8) Uani 1 1 d U
H6A_12 H -0.0193 1.1645 0.5086 0.043 Uiso 1 1 calc R
H6B_12 H -0.0671 1.1496 0.5413 0.043 Uiso 1 1 calc R
H6C_12 H -0.0833 1.1237 0.4906 0.043 Uiso 1 1 calc R
B3 B 0.3041(2) 0.3446(2) 0.26369(14) 0.0162(8) Uani 1 1 d .
C31 C 0.26553(18) 0.30514(18) 0.29572(11) 0.0147(7) Uani 1 1 d .
C32 C 0.21036(19) 0.27602(18) 0.26055(12) 0.0150(7) Uani 1 1 d .
C33 C 0.2097(2) 0.29680(19) 0.21744(12) 0.0153(8) Uani 1 1 d .
C34 C 0.2671(2) 0.33876(19) 0.21384(12) 0.0173(8) Uani 1 1 d .
H34 H 0.2514 0.3853 0.2046 0.021 Uiso 1 1 calc R
C1_13 C 0.36760(19) 0.3831(2) 0.27939(12) 0.0185(8) Uani 1 1 d .
C2_13 C 0.3724(2) 0.44275(19) 0.30613(12) 0.0252(9) Uani 1 1 d .
H2_13 H 0.3358 0.4598 0.3152 0.030 Uiso 1 1 calc R
C3_13 C 0.4287(2) 0.47609(19) 0.31912(12) 0.0282(9) Uani 1 1 d .
H3_13 H 0.4301 0.5173 0.3354 0.034 Uiso 1 1 calc R
C4_13 C 0.4839(2) 0.4503(2) 0.30878(14) 0.0312(10) Uani 1 1 d .
H4_13 H 0.5233 0.4720 0.3195 0.037 Uiso 1 1 calc R
C5_13 C 0.4806(2) 0.3923(2) 0.28255(15) 0.0304(10) Uani 1 1 d .
H5_13 H 0.5182 0.3744 0.2755 0.036 Uiso 1 1 calc R
C6_13 C 0.4237(2) 0.3597(2) 0.26637(14) 0.0240(9) Uani 1 1 d .
H6_13 H 0.4221 0.3221 0.2467 0.029 Uiso 1 1 calc R
C1_14 C 0.2406(2) 0.3596(2) 0.32288(13) 0.0209(8) Uani 1 1 d .
C2_14 C 0.25203(18) 0.3627(2) 0.36933(13) 0.0249(8) Uani 1 1 d .
H2_14 H 0.2791 0.3298 0.3860 0.030 Uiso 1 1 calc R
C3_14 C 0.2256(2) 0.4119(2) 0.39228(13) 0.0322(9) Uani 1 1 d .
H3_14 H 0.2337 0.4114 0.4241 0.039 Uiso 1 1 calc R
C4_14 C 0.1875(2) 0.46150(18) 0.36900(14) 0.0313(9) Uani 1 1 d .
H4_14 H 0.1702 0.4960 0.3847 0.038 Uiso 1 1 calc R
C5_14 C 0.1747(2) 0.4607(2) 0.32292(16) 0.0293(9) Uani 1 1 d .
H5_14 H 0.1484 0.4947 0.3068 0.035 Uiso 1 1 calc R
C6_14 C 0.2002(2) 0.4100(2) 0.29979(14) 0.0230(9) Uani 1 1 d .
H6_14 H 0.1902 0.4094 0.2680 0.028 Uiso 1 1 calc R
C1_15 C 0.16176(19) 0.22988(19) 0.27276(12) 0.0155(8) Uani 1 1 d .
C2_15 C 0.12926(19) 0.2465(2) 0.30749(13) 0.0195(8) Uani 1 1 d .
H2_15 H 0.1380 0.2879 0.3235 0.023 Uiso 1 1 calc R
C3_15 C 0.0846(2) 0.2019(2) 0.31789(14) 0.0263(9) Uani 1 1 d .
H3_15 H 0.0620 0.2140 0.3405 0.032 Uiso 1 1 calc R
C4_15 C 0.0720(2) 0.1397(2) 0.29598(15) 0.0250(9) Uani 1 1 d .
H4_15 H 0.0424 0.1089 0.3041 0.030 Uiso 1 1 calc R
C5_15 C 0.1039(2) 0.1240(2) 0.26192(14) 0.0227(9) Uani 1 1 d .
H5_15 H 0.0951 0.0825 0.2460 0.027 Uiso 1 1 calc R
C6_15 C 0.1486(2) 0.1681(2) 0.25097(13) 0.0199(8) Uani 1 1 d .
H6_15 H 0.1705 0.1557 0.2281 0.024 Uiso 1 1 calc R
C1_16 C 0.1536(2) 0.29069(19) 0.18040(12) 0.0159(8) Uani 1 1 d .
C2_16 C 0.0939(2) 0.3031(2) 0.18821(13) 0.0219(8) Uani 1 1 d .
H2_16 H 0.0892 0.3129 0.2179 0.026 Uiso 1 1 calc R
C3_16 C 0.0405(2) 0.3017(2) 0.15450(15) 0.0261(9) Uani 1 1 d .
H3_16 H -0.0001 0.3098 0.1610 0.031 Uiso 1 1 calc R
C4_16 C 0.0473(2) 0.2879(2) 0.11020(13) 0.0220(8) Uani 1 1 d .
H4_16 H 0.0111 0.2849 0.0868 0.026 Uiso 1 1 calc R
C5_16 C 0.1056(2) 0.2791(2) 0.10136(13) 0.0228(8) Uani 1 1 d .
H5_16 H 0.1097 0.2726 0.0712 0.027 Uiso 1 1 calc R
C6_16 C 0.1609(2) 0.2791(2) 0.13558(13) 0.0203(8) Uani 1 1 d .
H6_16 H 0.2014 0.2716 0.1288 0.024 Uiso 1 1 calc R
C1_17 C 0.30580(18) 0.3159(2) 0.18036(11) 0.0158(8) Uani 1 1 d .
C2_17 C 0.3358(2) 0.3637(2) 0.15773(14) 0.0229(9) Uani 1 1 d .
H2_17 H 0.3335 0.4106 0.1644 0.027 Uiso 1 1 calc R
C3_17 C 0.36922(19) 0.3426(2) 0.12545(13) 0.0212(8) Uani 1 1 d .
H3_17 H 0.3879 0.3758 0.1096 0.025 Uiso 1 1 calc R
C4_17 C 0.3759(2) 0.2753(2) 0.11595(13) 0.0232(9) Uani 1 1 d .
H4_17 H 0.3997 0.2615 0.0945 0.028 Uiso 1 1 calc R
C5_17 C 0.3455(2) 0.22623(19) 0.13959(14) 0.0199(8) Uani 1 1 d .
H5_17 H 0.3483 0.1792 0.1335 0.024 Uiso 1 1 calc R
C6_17 C 0.31291(19) 0.2478(2) 0.17055(13) 0.0193(8) Uani 1 1 d .
H6_17 H 0.2940 0.2147 0.1863 0.023 Uiso 1 1 calc R
Si1_18 Si 0.31812(5) 0.23533(5) 0.32887(3) 0.0170(2) Uani 1 1 d U
C1_18 C 0.35046(19) 0.18650(18) 0.28452(12) 0.0269(7) Uani 1 1 d U
H1A_18 H 0.3148 0.1757 0.2596 0.032 Uiso 1 1 calc R
H1B_18 H 0.3796 0.2167 0.2724 0.032 Uiso 1 1 calc R
C2_18 C 0.38532(19) 0.12052(19) 0.29991(12) 0.0314(8) Uani 1 1 d U
H2A_18 H 0.4189 0.1296 0.3260 0.047 Uiso 1 1 calc R
H2B_18 H 0.4039 0.1021 0.2756 0.047 Uiso 1 1 calc R
H2C_18 H 0.3556 0.0875 0.3080 0.047 Uiso 1 1 calc R
C3_18 C 0.27640(17) 0.17065(18) 0.35729(12) 0.0258(7) Uani 1 1 d U
H3A_18 H 0.2401 0.1537 0.3348 0.031 Uiso 1 1 calc R
H3B_18 H 0.3057 0.1320 0.3654 0.031 Uiso 1 1 calc R
C4_18 C 0.2515(2) 0.1899(2) 0.39878(13) 0.0365(9) Uani 1 1 d U
H4A_18 H 0.2863 0.2075 0.4216 0.055 Uiso 1 1 calc R
H4B_18 H 0.2334 0.1498 0.4104 0.055 Uiso 1 1 calc R
H4C_18 H 0.2190 0.2249 0.3911 0.055 Uiso 1 1 calc R
C5_18 C 0.38448(19) 0.2766(2) 0.37044(13) 0.0282(8) Uani 1 1 d U
H5A_18 H 0.3919 0.3221 0.3589 0.034 Uiso 1 1 calc R
H5B_18 H 0.3695 0.2832 0.3988 0.034 Uiso 1 1 calc R
C6_18 C 0.4462(2) 0.2409(3) 0.38120(19) 0.0596(14) Uani 1 1 d U
H6A_18 H 0.4405 0.1963 0.3940 0.089 Uiso 1 1 calc R
H6B_18 H 0.4760 0.2677 0.4029 0.089 Uiso 1 1 calc R
H6C_18 H 0.4629 0.2352 0.3538 0.089 Uiso 1 1 calc R
B4 B 0.0187(2) 0.5897(2) 0.04835(13) 0.0136(8) Uani 1 1 d .
C41 C 0.05787(18) 0.55227(18) 0.01687(12) 0.0150(7) Uani 1 1 d .
C42 C 0.11558(19) 0.52630(19) 0.05098(13) 0.0156(7) Uani 1 1 d .
C43 C 0.11808(19) 0.54773(19) 0.09283(12) 0.0152(8) Uani 1 1 d .
C44 C 0.05966(19) 0.58905(19) 0.09847(12) 0.0161(8) Uani 1 1 d .
H44 H 0.0739 0.6366 0.1061 0.019 Uiso 1 1 calc R
C1_19 C -0.04702(19) 0.62643(19) 0.03416(12) 0.0171(8) Uani 1 1 d .
C2_19 C -0.05674(19) 0.67774(19) 0.00229(13) 0.0233(8) Uani 1 1 d .
H2_19 H -0.0220 0.6939 -0.0095 0.028 Uiso 1 1 calc R
C3_19 C -0.11650(19) 0.70601(19) -0.01269(12) 0.0245(8) Uani 1 1 d .
H3_19 H -0.1218 0.7420 -0.0338 0.029 Uiso 1 1 calc R
C4_19 C -0.1682(2) 0.6815(2) 0.00326(14) 0.0281(9) Uani 1 1 d .
H4_19 H -0.2091 0.6997 -0.0075 0.034 Uiso 1 1 calc R
C5_19 C -0.1596(2) 0.6308(2) 0.03469(14) 0.0236(9) Uani 1 1 d .
H5_19 H -0.1946 0.6137 0.0458 0.028 Uiso 1 1 calc R
C6_19 C -0.0993(2) 0.6043(2) 0.05025(13) 0.0212(8) Uani 1 1 d .
H6_19 H -0.0938 0.5699 0.0726 0.025 Uiso 1 1 calc R
C1_20 C 0.07950(19) 0.61217(18) -0.01056(12) 0.0166(8) Uani 1 1 d .
C2_20 C 0.05534(17) 0.62011(18) -0.05717(12) 0.0201(7) Uani 1 1 d .
H2_20 H 0.0268 0.5877 -0.0730 0.024 Uiso 1 1 calc R
C3_20 C 0.0739(2) 0.67614(18) -0.07949(12) 0.0270(8) Uani 1 1 d .
H3_20 H 0.0589 0.6806 -0.1108 0.032 Uiso 1 1 calc R
C4_20 C 0.11369(19) 0.72501(19) -0.05701(13) 0.0301(8) Uani 1 1 d .
H4_20 H 0.1251 0.7633 -0.0726 0.036 Uiso 1 1 calc R
C5_20 C 0.1370(2) 0.7179(2) -0.01113(14) 0.0260(9) Uani 1 1 d .
H5_20 H 0.1647 0.7511 0.0046 0.031 Uiso 1 1 calc R
C6_20 C 0.1197(2) 0.6620(2) 0.01139(13) 0.0208(8) Uani 1 1 d .
H6_20 H 0.1357 0.6576 0.0426 0.025 Uiso 1 1 calc R
C1_21 C 0.16460(19) 0.48316(18) 0.03671(12) 0.0140(7) Uani 1 1 d .
C2_21 C 0.19389(19) 0.4998(2) 0.00186(14) 0.0220(8) Uani 1 1 d .
H2_21 H 0.1817 0.5400 -0.0149 0.026 Uiso 1 1 calc R
C3_21 C 0.2413(2) 0.4586(2) -0.00924(14) 0.0241(8) Uani 1 1 d .
H3_21 H 0.2611 0.4709 -0.0332 0.029 Uiso 1 1 calc R
C4_21 C 0.2589(2) 0.4000(2) 0.01467(15) 0.0263(9) Uani 1 1 d .
H4_21 H 0.2916 0.3725 0.0075 0.032 Uiso 1 1 calc R
C5_21 C 0.2295(2) 0.3812(2) 0.04893(14) 0.0227(9) Uani 1 1 d .
H5_21 H 0.2409 0.3400 0.0646 0.027 Uiso 1 1 calc R
C6_21 C 0.18312(19) 0.42251(19) 0.06067(13) 0.0175(8) Uani 1 1 d .
H6_21 H 0.1638 0.4099 0.0849 0.021 Uiso 1 1 calc R
C1_22 C 0.1738(2) 0.54427(18) 0.13032(13) 0.0177(8) Uani 1 1 d .
C2_22 C 0.2349(2) 0.5555(2) 0.12121(14) 0.0230(9) Uani 1 1 d .
H2_22 H 0.2393 0.5650 0.0914 0.028 Uiso 1 1 calc R
C3_22 C 0.2884(2) 0.5530(2) 0.15502(16) 0.0284(10) Uani 1 1 d .
H3_22 H 0.3287 0.5595 0.1478 0.034 Uiso 1 1 calc R
C4_22 C 0.2841(2) 0.5412(2) 0.19833(15) 0.0239(9) Uani 1 1 d .
H4_22 H 0.3210 0.5404 0.2213 0.029 Uiso 1 1 calc R
C5_22 C 0.2238(2) 0.5301(2) 0.20844(14) 0.0248(9) Uani 1 1 d .
H5_22 H 0.2197 0.5210 0.2383 0.030 Uiso 1 1 calc R
C6_22 C 0.1717(2) 0.5326(2) 0.17487(14) 0.0226(8) Uani 1 1 d .
H6_22 H 0.1315 0.5260 0.1824 0.027 Uiso 1 1 calc R
C1_23 C 0.02392(18) 0.56499(19) 0.13410(12) 0.0153(8) Uani 1 1 d .
C2_23 C 0.01955(19) 0.4958(2) 0.14421(12) 0.0182(8) Uani 1 1 d .
H2_23 H 0.0384 0.4623 0.1287 0.022 Uiso 1 1 calc R
C3_23 C -0.0137(2) 0.4770(2) 0.17829(14) 0.0241(9) Uani 1 1 d .
H3_23 H -0.0171 0.4304 0.1854 0.029 Uiso 1 1 calc R
C4_23 C -0.0402(2) 0.5234(2) 0.20040(14) 0.0221(9) Uani 1 1 d .
H4_23 H -0.0607 0.5095 0.2238 0.027 Uiso 1 1 calc R
C5_23 C -0.0384(2) 0.5929(2) 0.18961(14) 0.0232(9) Uani 1 1 d .
H5_23 H -0.0595 0.6257 0.2041 0.028 Uiso 1 1 calc R
C6_23 C -0.00508(19) 0.61222(19) 0.15734(13) 0.0162(7) Uani 1 1 d .
H6_23 H -0.0019 0.6591 0.1509 0.019 Uiso 1 1 calc R
Si1_24 Si 0.01223(5) 0.48178(5) -0.01972(3) 0.0154(2) Uani 1 1 d U
C1_24 C 0.05732(16) 0.45177(17) -0.06409(11) 0.0229(7) Uani 1 1 d U
H1A_24 H 0.0280 0.4527 -0.0935 0.028 Uiso 1 1 calc R
H1B_24 H 0.0914 0.4849 -0.0654 0.028 Uiso 1 1 calc R
C2_24 C 0.08684(17) 0.38096(17) -0.05738(12) 0.0256(7) Uani 1 1 d U
H2A_24 H 0.1145 0.3783 -0.0278 0.038 Uiso 1 1 calc R
H2B_24 H 0.1116 0.3724 -0.0805 0.038 Uiso 1 1 calc R
H2C_24 H 0.0533 0.3469 -0.0596 0.038 Uiso 1 1 calc R
C3_24 C 0.00181(17) 0.40857(17) 0.01751(12) 0.0238(7) Uani 1 1 d U
H3A_24 H -0.0057 0.3669 -0.0009 0.029 Uiso 1 1 calc R
H3B_24 H 0.0416 0.4021 0.0397 0.029 Uiso 1 1 calc R
C4_24 C -0.05229(18) 0.41705(18) 0.04256(12) 0.0273(7) Uani 1 1 d U
H4A_24 H -0.0464 0.4592 0.0599 0.041 Uiso 1 1 calc R
H4B_24 H -0.0527 0.3785 0.0628 0.041 Uiso 1 1 calc R
H4C_24 H -0.0925 0.4189 0.0210 0.041 Uiso 1 1 calc R
C5_24 C -0.06946(17) 0.50907(18) -0.04859(12) 0.0204(7) Uani 1 1 d U
H5A_24 H -0.0929 0.5253 -0.0259 0.025 Uiso 1 1 calc R
H5B_24 H -0.0659 0.5473 -0.0690 0.025 Uiso 1 1 calc R
C6_24 C -0.10688(17) 0.45073(18) -0.07568(12) 0.0262(7) Uani 1 1 d U
H6A_24 H -0.0831 0.4334 -0.0975 0.039 Uiso 1 1 calc R
H6B_24 H -0.1480 0.4677 -0.0914 0.039 Uiso 1 1 calc R
H6C_24 H -0.1133 0.4141 -0.0553 0.039 Uiso 1 1 calc R

loop_
_atom_site_aniso_label
_atom_site_aniso_U_11
_atom_site_aniso_U_22
_atom_site_aniso_U_33
_atom_site_aniso_U_23
_atom_site_aniso_U_13
_atom_site_aniso_U_12
B1 0.021(2) 0.0146(18) 0.0201(19) 0.0044(15) 0.0078(16) 0.0003(16)
C11 0.0160(18) 0.0205(17) 0.0087(14) 0.0029(12) 0.0028(13) 0.0022(13)
C12 0.0148(18) 0.0157(16) 0.0138(16) 0.0010(12) 0.0033(14) 0.0003(13)
C13 0.020(2) 0.0138(17) 0.0200(18) -0.0001(13) 0.0055(15) -0.0032(14)
C14 0.0216(19) 0.0124(16) 0.0155(16) 0.0002(13) 0.0050(14) 0.0026(14)
C1_1 0.0167(17) 0.0179(16) 0.0118(15) -0.0028(12) 0.0031(13) 0.0020(13)
C2_1 0.0240(19) 0.0225(17) 0.0146(15) 0.0025(13) 0.0037(13) 0.0047(14)
C3_1 0.034(2) 0.030(2) 0.0252(19) 0.0089(15) 0.0091(17) 0.0143(17)
C4_1 0.0215(19) 0.039(2) 0.0211(17) -0.0059(16) 0.0013(14) 0.0124(17)
C5_1 0.0200(19) 0.034(2) 0.0242(18) -0.0048(15) 0.0075(15) 0.0022(16)
C6_1 0.0193(19) 0.0197(17) 0.0195(17) -0.0014(14) 0.0060(15) 0.0020(14)
C1_2 0.0133(16) 0.0175(16) 0.0188(16) 0.0002(13) 0.0072(13) -0.0006(13)
C2_2 0.034(2) 0.0183(16) 0.0190(16) 0.0008(13) 0.0110(16) -0.0013(15)
C3_2 0.037(2) 0.0284(18) 0.0213(17) 0.0084(14) 0.0102(16) 0.0010(16)
C4_2 0.040(2) 0.0227(17) 0.0306(19) 0.0102(14) 0.0149(18) -0.0067(16)
C5_2 0.039(2) 0.0198(18) 0.035(2) 0.0007(15) 0.0094(18) -0.0097(16)
C6_2 0.0245(19) 0.0206(18) 0.0234(18) 0.0041(14) 0.0089(15) -0.0050(15)
C1_3 0.0134(18) 0.0196(18) 0.0196(18) -0.0005(13) 0.0039(14) -0.0033(13)
C2_3 0.0198(18) 0.0212(17) 0.0198(17) 0.0037(14) 0.0081(14) 0.0001(14)
C3_3 0.0192(19) 0.032(2) 0.0242(19) -0.0024(15) 0.0079(15) 0.0003(15)
C4_3 0.0146(18) 0.0289(19) 0.0263(19) -0.0098(15) 0.0035(15) 0.0045(15)
C5_3 0.021(2) 0.0193(18) 0.0220(18) -0.0038(14) -0.0026(15) 0.0023(15)
C6_3 0.0157(19) 0.0213(18) 0.0179(17) -0.0027(14) 0.0035(14) -0.0028(15)
C1_4 0.023(2) 0.0144(16) 0.0130(16) -0.0022(13) 0.0032(14) 0.0041(14)
C2_4 0.024(2) 0.032(2) 0.020(2) -0.0031(15) -0.0013(16) 0.0088(17)
C3_4 0.029(2) 0.032(2) 0.0169(18) -0.0031(15) -0.0027(16) 0.0106(17)
C4_4 0.024(2) 0.031(2) 0.033(2) -0.0121(18) -0.0092(17) 0.0076(17)
C5_4 0.020(2) 0.027(2) 0.031(2) -0.0034(15) 0.0009(16) -0.0036(15)
C6_4 0.024(2) 0.0232(18) 0.0218(18) -0.0015(14) 0.0014(15) -0.0025(15)
C1_5 0.0169(19) 0.0235(19) 0.0044(14) -0.0007(13) -0.0012(13) -0.0009(15)
C2_5 0.026(2) 0.027(2) 0.0159(17) 0.0007(15) 0.0045(16) 0.0012(17)
C3_5 0.016(2) 0.038(2) 0.0209(19) -0.0025(17) 0.0087(16) 0.0068(17)
C4_5 0.026(2) 0.043(2) 0.0145(18) 0.0064(16) 0.0066(16) 0.0037(19)
C5_5 0.022(2) 0.022(2) 0.024(2) 0.0050(15) 0.0020(17) 0.0007(15)
C6_5 0.024(2) 0.0208(19) 0.0185(19) 0.0015(16) 0.0031(17) 0.0058(17)
Si1_6 0.0148(5) 0.0135(4) 0.0142(5) 0.0011(3) 0.0048(4) 0.0010(4)
C1_6 0.0224(16) 0.0258(16) 0.0194(15) -0.0009(12) 0.0052(12) 0.0004(12)
C2_6 0.0243(16) 0.0286(16) 0.0238(15) -0.0056(13) 0.0055(13) 0.0035(13)
C3_6 0.0210(17) 0.0213(16) 0.0183(15) -0.0031(12) 0.0005(12) 0.0054(13)
C4_6 0.0211(16) 0.0340(18) 0.0258(16) -0.0079(14) 0.0020(13) -0.0003(14)
C5_6 0.0266(17) 0.0213(15) 0.0232(15) 0.0042(12) 0.0062(13) 0.0000(13)
C6_6 0.0314(18) 0.0320(17) 0.0266(16) 0.0083(14) 0.0116(14) 0.0053(15)
B2 0.023(2) 0.0174(18) 0.0121(17) -0.0032(14) 0.0077(16) 0.0009(16)
C21 0.0212(19) 0.0147(16) 0.0147(16) -0.0053(12) 0.0062(14) -0.0014(13)
C22 0.0155(18) 0.0162(16) 0.0181(17) -0.0065(13) 0.0060(14) 0.0037(14)
C23 0.0148(18) 0.0150(17) 0.0182(16) -0.0047(13) 0.0059(14) -0.0002(13)
C24 0.0195(19) 0.0161(17) 0.0152(16) -0.0012(13) 0.0075(14) 0.0011(14)
C1_7 0.030(2) 0.0235(18) 0.0132(16) 0.0035(13) 0.0025(15) -0.0063(15)
C2_7 0.030(2) 0.032(2) 0.0172(16) -0.0006(14) 0.0052(15) -0.0065(16)
C3_7 0.046(3) 0.034(2) 0.0188(17) -0.0044(15) 0.0077(17) -0.0164(19)
C4_7 0.040(3) 0.042(2) 0.0229(19) 0.0038(17) -0.0067(18) -0.022(2)
C5_7 0.027(2) 0.038(2) 0.030(2) 0.0050(17) 0.0042(17) -0.0084(18)
C6_7 0.031(2) 0.0277(19) 0.0161(17) -0.0007(15) 0.0057(16) -0.0021(16)
C1_8 0.0146(17) 0.0140(15) 0.0175(15) -0.0054(12) 0.0091(13) -0.0021(12)
C2_8 0.043(3) 0.0230(17) 0.0178(16) -0.0040(13) 0.0139(17) -0.0009(17)
C3_8 0.045(2) 0.0288(19) 0.0209(17) -0.0100(14) 0.0128(17) 0.0010(17)
C4_8 0.043(2) 0.0252(18) 0.037(2) -0.0106(15) 0.0230(19) -0.0054(17)
C5_8 0.033(2) 0.0185(17) 0.032(2) -0.0026(15) 0.0149(17) 0.0036(15)
C6_8 0.026(2) 0.0207(18) 0.0216(17) -0.0007(14) 0.0088(15) -0.0006(15)
C1_9 0.0146(18) 0.0175(18) 0.0169(17) 0.0023(12) 0.0031(14) 0.0023(13)
C2_9 0.024(2) 0.0217(18) 0.0213(17) -0.0048(14) 0.0082(15) -0.0036(15)
C3_9 0.0197(19) 0.0281(19) 0.0223(17) -0.0008(15) 0.0097(15) -0.0012(15)
C4_9 0.021(2) 0.029(2) 0.0246(19) 0.0037(15) 0.0032(15) -0.0050(16)
C5_9 0.022(2) 0.0205(18) 0.0243(19) -0.0014(15) -0.0007(16) -0.0023(15)
C6_9 0.020(2) 0.0176(17) 0.0152(16) -0.0010(13) 0.0015(14) 0.0017(15)
C1_10 0.023(2) 0.0140(16) 0.0230(18) 0.0021(14) 0.0016(15) 0.0011(15)
C2_10 0.022(2) 0.035(2) 0.0200(18) 0.0009(15) 0.0074(15) -0.0081(16)
C3_10 0.040(3) 0.026(2) 0.0213(19) 0.0037(14) 0.0052(17) -0.0098(17)
C4_10 0.029(2) 0.0172(18) 0.036(2) 0.0109(15) -0.0096(17) 0.0015(16)
C5_10 0.029(2) 0.027(2) 0.039(2) -0.0018(17) -0.0014(19) 0.0120(17)
C6_10 0.025(2) 0.026(2) 0.0282(19) -0.0042(15) 0.0040(16) 0.0111(16)
C1_11 0.017(2) 0.0157(17) 0.0188(18) -0.0013(14) 0.0063(15) -0.0005(15)
C2_11 0.0186(19) 0.0163(17) 0.0206(17) -0.0009(14) 0.0037(15) -0.0089(15)
C3_11 0.030(2) 0.033(2) 0.0222(19) -0.0051(16) 0.0070(17) -0.0138(19)
C4_11 0.016(2) 0.044(2) 0.025(2) -0.0097(18) 0.0095(16) 0.0069(18)
C5_11 0.027(2) 0.029(2) 0.0197(19) -0.0046(15) 0.0059(17) 0.0134(17)
C6_11 0.026(2) 0.0176(18) 0.0155(18) 0.0028(16) 0.0058(17) 0.0094(17)
Si1_12 0.0178(5) 0.0204(5) 0.0161(5) -0.0003(3) 0.0044(4) 0.0023(4)
C1_12 0.0270(17) 0.0259(16) 0.0214(15) 0.0058(13) 0.0047(13) 0.0035(13)
C2_12 0.041(2) 0.0378(19) 0.0247(17) 0.0024(14) 0.0107(15) 0.0010(16)
C3_12 0.0325(19) 0.0318(18) 0.0205(16) 0.0021(13) -0.0019(14) -0.0024(14)
C4_12 0.0242(18) 0.060(3) 0.060(3) -0.020(2) -0.0045(18) 0.0008(18)
C5_12 0.0307(18) 0.0281(16) 0.0213(15) 0.0013(13) 0.0084(13) 0.0075(14)
C6_12 0.0343(19) 0.0314(17) 0.0199(15) -0.0027(13) 0.0038(14) 0.0110(14)
B3 0.022(2) 0.0115(17) 0.0157(18) -0.0014(14) 0.0059(16) 0.0027(15)
C31 0.0175(18) 0.0164(16) 0.0105(15) 0.0010(12) 0.0030(13) 0.0023(13)
C32 0.0183(18) 0.0135(16) 0.0136(16) -0.0002(12) 0.0041(14) 0.0027(13)
C33 0.0222(19) 0.0136(16) 0.0111(15) 0.0009(12) 0.0056(14) 0.0043(13)
C34 0.024(2) 0.0131(16) 0.0151(16) -0.0010(13) 0.0055(15) -0.0021(14)
C1_13 0.0196(19) 0.0228(17) 0.0137(16) -0.0025(13) 0.0050(14) -0.0034(14)
C2_13 0.036(2) 0.0200(17) 0.0208(17) -0.0064(14) 0.0098(16) -0.0043(15)
C3_13 0.040(2) 0.0258(19) 0.0183(17) -0.0020(14) 0.0039(16) -0.0113(17)
C4_13 0.028(2) 0.042(2) 0.0225(18) -0.0042(17) 0.0037(16) -0.0177(18)
C5_13 0.024(2) 0.042(2) 0.027(2) 0.0003(17) 0.0068(16) -0.0038(18)
C6_13 0.024(2) 0.0254(19) 0.0217(18) -0.0007(15) 0.0029(16) -0.0066(16)
C1_14 0.029(2) 0.0186(16) 0.0175(17) -0.0037(13) 0.0102(14) -0.0018(14)
C2_14 0.025(2) 0.0278(18) 0.0209(17) -0.0052(14) 0.0022(15) 0.0008(16)
C3_14 0.038(2) 0.036(2) 0.0268(18) -0.0126(15) 0.0159(17) -0.0081(18)
C4_14 0.034(2) 0.0204(17) 0.046(2) -0.0144(16) 0.0236(19) -0.0029(16)
C5_14 0.028(2) 0.0179(17) 0.046(2) -0.0006(16) 0.0164(18) -0.0006(15)
C6_14 0.027(2) 0.0195(17) 0.0246(19) -0.0020(14) 0.0109(16) 0.0019(15)
C1_15 0.0166(18) 0.0209(18) 0.0090(15) 0.0000(12) 0.0029(13) 0.0031(13)
C2_15 0.0206(19) 0.0185(16) 0.0202(18) -0.0004(14) 0.0058(15) 0.0029(14)
C3_15 0.027(2) 0.030(2) 0.0256(19) 0.0023(15) 0.0129(16) -0.0008(16)
C4_15 0.025(2) 0.0224(18) 0.030(2) 0.0030(15) 0.0100(17) -0.0046(15)
C5_15 0.027(2) 0.0170(18) 0.0228(18) 0.0018(14) 0.0022(16) 0.0004(15)
C6_15 0.020(2) 0.0209(18) 0.0195(18) 0.0019(14) 0.0060(15) 0.0049(15)
C1_16 0.024(2) 0.0131(15) 0.0097(16) -0.0007(12) 0.0012(14) -0.0013(14)
C2_16 0.027(2) 0.0213(18) 0.0180(17) -0.0003(14) 0.0063(16) 0.0031(15)
C3_16 0.019(2) 0.026(2) 0.031(2) 0.0025(16) 0.0018(17) 0.0031(16)
C4_16 0.025(2) 0.0197(17) 0.0181(17) -0.0002(14) -0.0024(15) -0.0030(15)
C5_16 0.030(2) 0.0261(19) 0.0101(15) 0.0024(13) -0.0024(14) -0.0044(16)
C6_16 0.023(2) 0.0247(18) 0.0142(17) 0.0005(13) 0.0067(15) -0.0042(15)
C1_17 0.0163(19) 0.0241(19) 0.0054(15) 0.0009(13) -0.0018(13) 0.0006(15)
C2_17 0.026(2) 0.0242(19) 0.0183(18) 0.0002(15) 0.0048(16) 0.0006(17)
C3_17 0.0155(19) 0.029(2) 0.0196(18) -0.0001(15) 0.0057(15) -0.0058(16)
C4_17 0.023(2) 0.033(2) 0.0149(17) -0.0019(15) 0.0075(16) -0.0030(17)
C5_17 0.022(2) 0.0160(18) 0.0216(19) 0.0003(14) 0.0033(16) -0.0027(14)
C6_17 0.022(2) 0.0190(18) 0.0168(18) -0.0003(16) 0.0045(17) -0.0048(17)
Si1_18 0.0184(5) 0.0179(5) 0.0142(5) -0.0001(3) 0.0021(4) 0.0024(4)
C1_18 0.0321(18) 0.0296(17) 0.0186(14) 0.0020(12) 0.0040(13) 0.0067(14)
C2_18 0.0354(19) 0.0327(18) 0.0255(17) -0.0033(14) 0.0043(14) 0.0117(15)
C3_18 0.0271(17) 0.0250(15) 0.0249(16) 0.0059(13) 0.0038(13) 0.0044(13)
C4_18 0.042(2) 0.039(2) 0.0302(18) 0.0067(15) 0.0134(16) -0.0033(17)
C5_18 0.0304(19) 0.0319(19) 0.0194(16) 0.0017(13) -0.0020(14) -0.0066(14)
C6_18 0.029(2) 0.076(3) 0.066(3) -0.037(2) -0.0087(19) 0.011(2)
B4 0.017(2) 0.0140(17) 0.0110(16) 0.0015(13) 0.0058(14) -0.0058(15)
C41 0.0165(18) 0.0116(16) 0.0182(16) 0.0047(12) 0.0065(14) -0.0021(13)
C42 0.0142(18) 0.0168(16) 0.0174(17) 0.0054(13) 0.0069(14) -0.0034(14)
C43 0.0159(18) 0.0157(17) 0.0146(16) 0.0050(13) 0.0041(14) -0.0007(13)
C44 0.0183(19) 0.0156(17) 0.0156(16) 0.0008(13) 0.0066(14) -0.0008(14)
C1_19 0.0193(19) 0.0189(16) 0.0137(15) -0.0041(12) 0.0050(13) 0.0019(14)
C2_19 0.026(2) 0.0228(17) 0.0244(18) 0.0025(14) 0.0133(15) 0.0008(15)
C3_19 0.029(2) 0.0248(18) 0.0188(17) 0.0032(14) 0.0040(15) 0.0086(15)
C4_19 0.019(2) 0.039(2) 0.0251(19) -0.0004(16) 0.0016(15) 0.0096(16)
C5_19 0.0172(19) 0.032(2) 0.0226(18) -0.0029(14) 0.0076(14) 0.0008(15)
C6_19 0.026(2) 0.0233(18) 0.0157(16) -0.0009(14) 0.0063(15) -0.0004(15)
C1_20 0.0225(19) 0.0126(15) 0.0175(16) 0.0049(12) 0.0104(14) -0.0006(13)
C2_20 0.0214(19) 0.0237(17) 0.0162(15) 0.0059(13) 0.0060(14) -0.0008(14)
C3_20 0.039(2) 0.0273(18) 0.0170(15) 0.0069(13) 0.0112(15) 0.0010(16)
C4_20 0.033(2) 0.0250(18) 0.036(2) 0.0103(15) 0.0160(17) 0.0013(16)
C5_20 0.028(2) 0.0210(18) 0.0312(19) 0.0020(14) 0.0117(16) -0.0077(15)
C6_20 0.0211(18) 0.0218(17) 0.0192(16) 0.0001(13) 0.0035(14) -0.0011(14)
C1_21 0.0141(17) 0.0146(16) 0.0122(15) 0.0005(12) -0.0002(13) -0.0008(12)
C2_21 0.0170(19) 0.0272(18) 0.0228(18) 0.0014(15) 0.0060(14) -0.0007(15)
C3_21 0.0199(19) 0.032(2) 0.0223(17) -0.0015(15) 0.0098(14) -0.0016(16)
C4_21 0.020(2) 0.0271(19) 0.032(2) -0.0092(16) 0.0056(16) 0.0056(16)
C5_21 0.020(2) 0.0227(19) 0.0230(19) 0.0027(14) -0.0016(16) 0.0035(15)
C6_21 0.0176(19) 0.0174(17) 0.0156(16) 0.0006(13) -0.0011(14) -0.0008(14)
C1_22 0.0178(19) 0.0124(16) 0.0217(18) -0.0019(13) 0.0012(14) 0.0002(13)
C2_22 0.024(2) 0.0234(19) 0.0215(18) 0.0002(14) 0.0051(15) -0.0093(16)
C3_22 0.025(2) 0.026(2) 0.033(2) -0.0037(16) 0.0036(17) -0.0084(16)
C4_22 0.025(2) 0.0160(17) 0.0262(19) -0.0063(14) -0.0046(15) -0.0012(15)
C5_22 0.029(2) 0.0254(19) 0.0192(18) -0.0036(14) 0.0017(16) 0.0023(16)
C6_22 0.022(2) 0.0274(19) 0.0189(18) 0.0001(15) 0.0049(15) -0.0016(16)
C1_23 0.0141(19) 0.0143(17) 0.0186(18) 0.0016(14) 0.0057(15) 0.0010(14)
C2_23 0.024(2) 0.0157(17) 0.0154(18) -0.0033(15) 0.0054(17) -0.0077(16)
C3_23 0.028(2) 0.028(2) 0.0172(18) 0.0056(15) 0.0066(17) -0.0130(17)
C4_23 0.0122(19) 0.033(2) 0.0214(19) 0.0062(15) 0.0049(15) -0.0055(15)
C5_23 0.021(2) 0.027(2) 0.0209(19) -0.0006(15) 0.0037(16) 0.0048(17)
C6_23 0.0173(19) 0.0134(16) 0.0165(16) 0.0001(13) -0.0003(14) 0.0057(14)
Si1_24 0.0148(5) 0.0161(4) 0.0155(5) 0.0017(3) 0.0034(4) -0.0001(4)
C1_24 0.0222(16) 0.0272(16) 0.0194(15) -0.0021(13) 0.0044(12) 0.0033(13)
C2_24 0.0254(17) 0.0263(16) 0.0260(16) -0.0057(13) 0.0075(13) 0.0031(13)
C3_24 0.0227(16) 0.0227(15) 0.0269(16) 0.0039(12) 0.0074(13) -0.0020(13)
C4_24 0.0300(18) 0.0288(17) 0.0258(16) 0.0062(13) 0.0123(14) -0.0002(14)
C5_24 0.0183(16) 0.0261(16) 0.0160(14) -0.0029(12) 0.0012(12) 0.0013(13)
C6_24 0.0234(17) 0.0316(17) 0.0220(15) -0.0081(13) 0.0003(13) -0.0022(14)

loop_
_atom_type_symbol
_atom_type_description
_atom_type_scat_dispersion_real
_atom_type_scat_dispersion_imag
_atom_type_scat_source
C C 0.0033 0.0016 'International Tables Vol C Tables 4.2.6.8 and 6.1.1.4'
H H 0.0000 0.0000 'International Tables Vol C Tables 4.2.6.8 and 6.1.1.4'
B B 0.0013 0.0007 'International Tables Vol C Tables 4.2.6.8 and 6.1.1.4'
Si Si 0.0817 0.0704 'International Tables Vol C Tables 4.2.6.8 and 6.1.1.4'

loop_
_geom_angle_atom_site_label_1
_geom_angle_atom_site_label_2
_geom_angle_atom_site_label_3
_geom_angle
C1_1 B1 C14 126.0(4)
C1_1 B1 C11 125.8(3)
C14 B1 C11 108.2(3)
C1_2 C11 C12 111.2(3)
C1_2 C11 B1 101.8(3)
C12 C11 B1 100.6(3)
C1_2 C11 Si1_6 114.4(2)
C12 C11 Si1_6 113.0(2)
B1 C11 Si1_6 114.4(3)
C13 C12 C1_3 122.9(4)
C13 C12 C11 114.9(3)
C1_3 C12 C11 122.2(3)
C12 C13 C1_4 124.4(4)
C12 C13 C14 111.9(3)
C1_4 C13 C14 122.7(3)
C13 C14 C1_5 117.5(3)
C13 C14 B1 104.0(3)
C1_5 C14 B1 115.0(3)
C13 C14 H14 106.6
C1_5 C14 H14 106.6
B1 C14 H14 106.6
C2_1 C1_1 C6_1 116.3(3)
C2_1 C1_1 B1 123.5(3)
C6_1 C1_1 B1 120.2(3)
C3_1 C2_1 C1_1 121.5(4)
C3_1 C2_1 H2_1 119.2
C1_1 C2_1 H2_1 119.2
C4_1 C3_1 C2_1 121.2(4)
C4_1 C3_1 H3_1 119.4
C2_1 C3_1 H3_1 119.4
C3_1 C4_1 C5_1 119.1(4)
C3_1 C4_1 H4_1 120.4
C5_1 C4_1 H4_1 120.4
C6_1 C5_1 C4_1 121.2(4)
C6_1 C5_1 H5_1 119.4
C4_1 C5_1 H5_1 119.4
C5_1 C6_1 C1_1 120.5(4)
C5_1 C6_1 H6_1 119.7
C1_1 C6_1 H6_1 119.7
C2_2 C1_2 C6_2 116.4(3)
C2_2 C1_2 C11 124.7(3)
C6_2 C1_2 C11 118.9(3)
C1_2 C2_2 C3_2 123.1(4)
C1_2 C2_2 H2_2 118.4
C3_2 C2_2 H2_2 118.4
C2_2 C3_2 C4_2 119.3(3)
C2_2 C3_2 H3_2 120.3
C4_2 C3_2 H3_2 120.3
C5_2 C4_2 C3_2 119.5(3)
C5_2 C4_2 H4_2 120.3
C3_2 C4_2 H4_2 120.3
C4_2 C5_2 C6_2 120.4(4)
C4_2 C5_2 H5_2 119.8
C6_2 C5_2 H5_2 119.8
C5_2 C6_2 C1_2 121.2(4)
C5_2 C6_2 H6_2 119.4
C1_2 C6_2 H6_2 119.4
C6_3 C1_3 C2_3 118.4(4)
C6_3 C1_3 C12 120.6(3)
C2_3 C1_3 C12 121.0(4)
C3_3 C2_3 C1_3 119.9(4)
C3_3 C2_3 H2_3 120.1
C1_3 C2_3 H2_3 120.1
C2_3 C3_3 C4_3 120.8(4)
C2_3 C3_3 H3_3 119.6
C4_3 C3_3 H3_3 119.6
C5_3 C4_3 C3_3 119.0(4)
C5_3 C4_3 H4_3 120.5
C3_3 C4_3 H4_3 120.5
C6_3 C5_3 C4_3 120.3(4)
C6_3 C5_3 H5_3 119.8
C4_3 C5_3 H5_3 119.8
C5_3 C6_3 C1_3 121.6(4)
C5_3 C6_3 H6_3 119.2
C1_3 C6_3 H6_3 119.2
C6_4 C1_4 C2_4 119.2(4)
C6_4 C1_4 C13 119.2(3)
C2_4 C1_4 C13 121.4(4)
C1_4 C2_4 C3_4 118.4(4)
C1_4 C2_4 H2_4 120.8
C3_4 C2_4 H2_4 120.8
C4_4 C3_4 C2_4 121.8(4)
C4_4 C3_4 H3_4 119.1
C2_4 C3_4 H3_4 119.1
C3_4 C4_4 C5_4 120.2(4)
C3_4 C4_4 H4_4 119.9
C5_4 C4_4 H4_4 119.9
C6_4 C5_4 C4_4 118.6(4)
C6_4 C5_4 H5_4 120.7
C4_4 C5_4 H5_4 120.7
C1_4 C6_4 C5_4 121.8(4)
C1_4 C6_4 H6_4 119.1
C5_4 C6_4 H6_4 119.1
C6_5 C1_5 C2_5 118.3(4)
C6_5 C1_5 C14 122.4(3)
C2_5 C1_5 C14 119.2(3)
C1_5 C2_5 C3_5 119.7(4)
C1_5 C2_5 H2_5 120.2
C3_5 C2_5 H2_5 120.2
C4_5 C3_5 C2_5 121.8(4)
C4_5 C3_5 H3_5 119.1
C2_5 C3_5 H3_5 119.1
C3_5 C4_5 C5_5 118.1(4)
C3_5 C4_5 H4_5 121.0
C5_5 C4_5 H4_5 121.0
C6_5 C5_5 C4_5 119.5(4)
C6_5 C5_5 H5_5 120.2
C4_5 C5_5 H5_5 120.2
C5_5 C6_5 C1_5 122.6(4)
C5_5 C6_5 H6_5 118.7
C1_5 C6_5 H6_5 118.7
C5_6 Si1_6 C3_6 106.61(17)
C5_6 Si1_6 C1_6 109.19(15)
C3_6 Si1_6 C1_6 107.44(15)
C5_6 Si1_6 C11 109.69(16)
C3_6 Si1_6 C11 112.39(16)
C1_6 Si1_6 C11 111.36(16)
C2_6 C1_6 Si1_6 116.6(2)
C2_6 C1_6 H1A_6 108.1
Si1_6 C1_6 H1A_6 108.1
C2_6 C1_6 H1B_6 108.1
Si1_6 C1_6 H1B_6 108.1
H1A_6 C1_6 H1B_6 107.3
C1_6 C2_6 H2A_6 109.5
C1_6 C2_6 H2B_6 109.5
H2A_6 C2_6 H2B_6 109.5
C1_6 C2_6 H2C_6 109.5
H2A_6 C2_6 H2C_6 109.5
H2B_6 C2_6 H2C_6 109.5
C4_6 C3_6 Si1_6 112.7(2)
C4_6 C3_6 H3A_6 109.1
Si1_6 C3_6 H3A_6 109.1
C4_6 C3_6 H3B_6 109.1
Si1_6 C3_6 H3B_6 109.1
H3A_6 C3_6 H3B_6 107.8
C3_6 C4_6 H4A_6 109.5
C3_6 C4_6 H4B_6 109.5
H4A_6 C4_6 H4B_6 109.5
C3_6 C4_6 H4C_6 109.5
H4A_6 C4_6 H4C_6 109.5
H4B_6 C4_6 H4C_6 109.5
C6_6 C5_6 Si1_6 114.6(2)
C6_6 C5_6 H5A_6 108.6
Si1_6 C5_6 H5A_6 108.6
C6_6 C5_6 H5B_6 108.6
Si1_6 C5_6 H5B_6 108.6
H5A_6 C5_6 H5B_6 107.6
C5_6 C6_6 H6A_6 109.5
C5_6 C6_6 H6B_6 109.5
H6A_6 C6_6 H6B_6 109.5
C5_6 C6_6 H6C_6 109.5
H6A_6 C6_6 H6C_6 109.5
H6B_6 C6_6 H6C_6 109.5
C1_7 B2 C21 128.8(3)
C1_7 B2 C24 122.9(3)
C21 B2 C24 108.2(3)
C22 C21 C1_8 108.5(3)
C22 C21 B2 101.9(3)
C1_8 C21 B2 105.3(3)
C22 C21 Si1_12 114.0(3)
C1_8 C21 Si1_12 116.8(3)
B2 C21 Si1_12 108.9(3)
C23 C22 C1_9 125.2(4)
C23 C22 C21 113.6(3)
C1_9 C22 C21 121.2(3)
C22 C23 C1_10 125.5(4)
C22 C23 C24 114.2(3)
C1_10 C23 C24 119.4(3)
C1_11 C24 C23 118.1(3)
C1_11 C24 B2 114.2(3)
C23 C24 B2 101.8(3)
C1_11 C24 H24 107.4
C23 C24 H24 107.4
B2 C24 H24 107.4
C6_7 C1_7 C2_7 118.0(4)
C6_7 C1_7 B2 119.9(4)
C2_7 C1_7 B2 122.1(4)
C1_7 C2_7 C3_7 120.9(4)
C1_7 C2_7 H2_7 119.5
C3_7 C2_7 H2_7 119.5
C4_7 C3_7 C2_7 119.9(4)
C4_7 C3_7 H3_7 120.1
C2_7 C3_7 H3_7 120.1
C5_7 C4_7 C3_7 120.2(4)
C5_7 C4_7 H4_7 119.9
C3_7 C4_7 H4_7 119.9
C4_7 C5_7 C6_7 119.1(4)
C4_7 C5_7 H5_7 120.4
C6_7 C5_7 H5_7 120.4
C1_7 C6_7 C5_7 121.9(4)
C1_7 C6_7 H6_7 119.0
C5_7 C6_7 H6_7 119.0
C6_8 C1_8 C2_8 117.7(3)
C6_8 C1_8 C21 119.0(3)
C2_8 C1_8 C21 123.3(3)
C3_8 C2_8 C1_8 119.7(4)
C3_8 C2_8 H2_8 120.1
C1_8 C2_8 H2_8 120.1
C4_8 C3_8 C2_8 121.7(4)
C4_8 C3_8 H3_8 119.1
C2_8 C3_8 H3_8 119.1
C3_8 C4_8 C5_8 118.4(4)
C3_8 C4_8 H4_8 120.8
C5_8 C4_8 H4_8 120.8
C6_8 C5_8 C4_8 120.3(4)
C6_8 C5_8 H5_8 119.9
C4_8 C5_8 H5_8 119.9
C5_8 C6_8 C1_8 122.0(4)
C5_8 C6_8 H6_8 119.0
C1_8 C6_8 H6_8 119.0
C2_9 C1_9 C6_9 117.9(4)
C2_9 C1_9 C22 124.5(4)
C6_9 C1_9 C22 117.6(3)
C1_9 C2_9 C3_9 121.5(4)
C1_9 C2_9 H2_9 119.3
C3_9 C2_9 H2_9 119.3
C4_9 C3_9 C2_9 119.5(4)
C4_9 C3_9 H3_9 120.2
C2_9 C3_9 H3_9 120.2
C5_9 C4_9 C3_9 120.6(4)
C5_9 C4_9 H4_9 119.7
C3_9 C4_9 H4_9 119.7
C4_9 C5_9 C6_9 119.5(4)
C4_9 C5_9 H5_9 120.2
C6_9 C5_9 H5_9 120.3
C5_9 C6_9 C1_9 120.9(4)
C5_9 C6_9 H6_9 119.6
C1_9 C6_9 H6_9 119.6
C2_10 C1_10 C6_10 115.3(4)
C2_10 C1_10 C23 126.2(4)
C6_10 C1_10 C23 118.5(4)
C3_10 C2_10 C1_10 124.4(4)
C3_10 C2_10 H2_10 117.8
C1_10 C2_10 H2_10 117.8
C2_10 C3_10 C4_10 118.8(4)
C2_10 C3_10 H3_10 120.6
C4_10 C3_10 H3_10 120.6
C5_10 C4_10 C3_10 118.9(4)
C5_10 C4_10 H4_10 120.6
C3_10 C4_10 H4_10 120.6
C4_10 C5_10 C6_10 121.4(5)
C4_10 C5_10 H5_10 119.3
C6_10 C5_10 H5_10 119.3
C5_10 C6_10 C1_10 121.2(4)
C5_10 C6_10 H6_10 119.4
C1_10 C6_10 H6_10 119.4
C2_11 C1_11 C6_11 119.0(4)
C2_11 C1_11 C24 119.2(3)
C6_11 C1_11 C24 121.8(3)
C3_11 C2_11 C1_11 121.7(4)
C3_11 C2_11 H2_11 119.1
C1_11 C2_11 H2_11 119.1
C2_11 C3_11 C4_11 118.9(4)
C2_11 C3_11 H3_11 120.6
C4_11 C3_11 H3_11 120.6
C5_11 C4_11 C3_11 120.7(4)
C5_11 C4_11 H4_11 119.6
C3_11 C4_11 H4_11 119.7
C4_11 C5_11 C6_11 121.7(4)
C4_11 C5_11 H5_11 119.2
C6_11 C5_11 H5_11 119.2
C1_11 C6_11 C5_11 117.9(4)
C1_11 C6_11 H6_11 121.0
C5_11 C6_11 H6_11 121.0
C3_12 Si1_12 C1_12 111.20(17)
C3_12 Si1_12 C5_12 111.74(19)
C1_12 Si1_12 C5_12 105.13(17)
C3_12 Si1_12 C21 109.97(17)
C1_12 Si1_12 C21 115.22(17)
C5_12 Si1_12 C21 103.22(16)
C2_12 C1_12 Si1_12 119.1(3)
C2_12 C1_12 H1A_12 107.5
Si1_12 C1_12 H1A_12 107.5
C2_12 C1_12 H1B_12 107.5
Si1_12 C1_12 H1B_12 107.5
H1A_12 C1_12 H1B_12 107.0
C1_12 C2_12 H2A_12 109.5
C1_12 C2_12 H2B_12 109.5
H2A_12 C2_12 H2B_12 109.5
C1_12 C2_12 H2C_12 109.5
H2A_12 C2_12 H2C_12 109.5
H2B_12 C2_12 H2C_12 109.5
C4_12 C3_12 Si1_12 117.7(3)
C4_12 C3_12 H3A_12 107.9
Si1_12 C3_12 H3A_12 107.9
C4_12 C3_12 H3B_12 107.9
Si1_12 C3_12 H3B_12 107.9
H3A_12 C3_12 H3B_12 107.2
C3_12 C4_12 H4A_12 109.5
C3_12 C4_12 H4B_12 109.5
H4A_12 C4_12 H4B_12 109.5
C3_12 C4_12 H4C_12 109.5
H4A_12 C4_12 H4C_12 109.5
H4B_12 C4_12 H4C_12 109.5
C6_12 C5_12 Si1_12 116.3(2)
C6_12 C5_12 H5A_12 108.2
Si1_12 C5_12 H5A_12 108.2
C6_12 C5_12 H5B_12 108.2
Si1_12 C5_12 H5B_12 108.2
H5A_12 C5_12 H5B_12 107.4
C5_12 C6_12 H6A_12 109.5
C5_12 C6_12 H6B_12 109.5
H6A_12 C6_12 H6B_12 109.5
C5_12 C6_12 H6C_12 109.5
H6A_12 C6_12 H6C_12 109.5
H6B_12 C6_12 H6C_12 109.5
C1_13 B3 C34 125.3(3)
C1_13 B3 C31 125.5(3)
C34 B3 C31 109.1(3)
C1_14 C31 C32 109.4(3)
C1_14 C31 B3 105.9(3)
C32 C31 B3 100.4(3)
C1_14 C31 Si1_18 116.9(3)
C32 C31 Si1_18 112.9(2)
B3 C31 Si1_18 109.8(3)
C33 C32 C1_15 123.2(3)
C33 C32 C31 114.4(3)
C1_15 C32 C31 122.5(3)
C32 C33 C1_16 123.6(4)
C32 C33 C34 112.3(3)
C1_16 C33 C34 123.0(3)
C1_17 C34 C33 117.3(3)
C1_17 C34 B3 115.6(3)
C33 C34 B3 103.6(3)
C1_17 C34 H34 106.6
C33 C34 H34 106.6
B3 C34 H34 106.6
C2_13 C1_13 C6_13 117.2(4)
C2_13 C1_13 B3 122.6(4)
C6_13 C1_13 B3 120.2(3)
C3_13 C2_13 C1_13 121.4(4)
C3_13 C2_13 H2_13 119.3
C1_13 C2_13 H2_13 119.3
C2_13 C3_13 C4_13 120.8(4)
C2_13 C3_13 H3_13 119.6
C4_13 C3_13 H3_13 119.6
C3_13 C4_13 C5_13 118.9(4)
C3_13 C4_13 H4_13 120.5
C5_13 C4_13 H4_13 120.5
C6_13 C5_13 C4_13 121.7(4)
C6_13 C5_13 H5_13 119.1
C4_13 C5_13 H5_13 119.1
C5_13 C6_13 C1_13 119.7(4)
C5_13 C6_13 H6_13 120.2
C1_13 C6_13 H6_13 120.2
C2_14 C1_14 C6_14 116.3(4)
C2_14 C1_14 C31 125.3(4)
C6_14 C1_14 C31 118.4(3)
C3_14 C2_14 C1_14 122.7(4)
C3_14 C2_14 H2_14 118.7
C1_14 C2_14 H2_14 118.7
C4_14 C3_14 C2_14 120.0(4)
C4_14 C3_14 H3_14 120.0
C2_14 C3_14 H3_14 120.0
C5_14 C4_14 C3_14 119.7(3)
C5_14 C4_14 H4_14 120.2
C3_14 C4_14 H4_14 120.2
C4_14 C5_14 C6_14 120.2(4)
C4_14 C5_14 H5_14 119.9
C6_14 C5_14 H5_14 119.9
C5_14 C6_14 C1_14 121.2(4)
C5_14 C6_14 H6_14 119.4
C1_14 C6_14 H6_14 119.4
C6_15 C1_15 C2_15 118.3(4)
C6_15 C1_15 C32 120.2(3)
C2_15 C1_15 C32 121.5(3)
C3_15 C2_15 C1_15 119.6(4)
C3_15 C2_15 H2_15 120.2
C1_15 C2_15 H2_15 120.2
C2_15 C3_15 C4_15 121.6(4)
C2_15 C3_15 H3_15 119.2
C4_15 C3_15 H3_15 119.2
C5_15 C4_15 C3_15 118.3(4)
C5_15 C4_15 H4_15 120.9
C3_15 C4_15 H4_15 120.9
C6_15 C5_15 C4_15 120.8(4)
C6_15 C5_15 H5_15 119.6
C4_15 C5_15 H5_15 119.6
C5_15 C6_15 C1_15 121.3(4)
C5_15 C6_15 H6_15 119.3
C1_15 C6_15 H6_15 119.3
C2_16 C1_16 C6_16 118.6(4)
C2_16 C1_16 C33 120.2(3)
C6_16 C1_16 C33 120.9(4)
C1_16 C2_16 C3_16 122.6(4)
C1_16 C2_16 H2_16 118.7
C3_16 C2_16 H2_16 118.7
C2_16 C3_16 C4_16 118.9(4)
C2_16 C3_16 H3_16 120.6
C4_16 C3_16 H3_16 120.6
C5_16 C4_16 C3_16 119.6(4)
C5_16 C4_16 H4_16 120.2
C3_16 C4_16 H4_16 120.2
C4_16 C5_16 C6_16 122.3(4)
C4_16 C5_16 H5_16 118.9
C6_16 C5_16 H5_16 118.9
C5_16 C6_16 C1_16 117.9(4)
C5_16 C6_16 H6_16 121.1
C1_16 C6_16 H6_16 121.1
C6_17 C1_17 C2_17 117.5(4)
C6_17 C1_17 C34 122.2(3)
C2_17 C1_17 C34 120.3(3)
C3_17 C2_17 C1_17 120.1(4)
C3_17 C2_17 H2_17 119.9
C1_17 C2_17 H2_17 120.0
C4_17 C3_17 C2_17 121.9(4)
C4_17 C3_17 H3_17 119.0
C2_17 C3_17 H3_17 119.0
C3_17 C4_17 C5_17 117.8(4)
C3_17 C4_17 H4_17 121.1
C5_17 C4_17 H4_17 121.1
C6_17 C5_17 C4_17 119.4(4)
C6_17 C5_17 H5_17 120.3
C4_17 C5_17 H5_17 120.3
C5_17 C6_17 C1_17 123.2(4)
C5_17 C6_17 H6_17 118.4
C1_17 C6_17 H6_17 118.4
C3_18 Si1_18 C5_18 110.62(17)
C3_18 Si1_18 C1_18 105.30(17)
C5_18 Si1_18 C1_18 110.83(19)
C3_18 Si1_18 C31 116.04(17)
C5_18 Si1_18 C31 109.35(17)
C1_18 Si1_18 C31 104.41(15)
C2_18 C1_18 Si1_18 116.1(2)
C2_18 C1_18 H1A_18 108.3
Si1_18 C1_18 H1A_18 108.3
C2_18 C1_18 H1B_18 108.3
Si1_18 C1_18 H1B_18 108.3
H1A_18 C1_18 H1B_18 107.4
C1_18 C2_18 H2A_18 109.5
C1_18 C2_18 H2B_18 109.5
H2A_18 C2_18 H2B_18 109.5
C1_18 C2_18 H2C_18 109.5
H2A_18 C2_18 H2C_18 109.5
H2B_18 C2_18 H2C_18 109.5
C4_18 C3_18 Si1_18 119.9(3)
C4_18 C3_18 H3A_18 107.3
Si1_18 C3_18 H3A_18 107.3
C4_18 C3_18 H3B_18 107.3
Si1_18 C3_18 H3B_18 107.3
H3A_18 C3_18 H3B_18 106.9
C3_18 C4_18 H4A_18 109.5
C3_18 C4_18 H4B_18 109.5
H4A_18 C4_18 H4B_18 109.5
C3_18 C4_18 H4C_18 109.5
H4A_18 C4_18 H4C_18 109.5
H4B_18 C4_18 H4C_18 109.5
C6_18 C5_18 Si1_18 118.1(3)
C6_18 C5_18 H5A_18 107.8
Si1_18 C5_18 H5A_18 107.8
C6_18 C5_18 H5B_18 107.8
Si1_18 C5_18 H5B_18 107.8
H5A_18 C5_18 H5B_18 107.1
C5_18 C6_18 H6A_18 109.5
C5_18 C6_18 H6B_18 109.5
H6A_18 C6_18 H6B_18 109.5
C5_18 C6_18 H6C_18 109.5
H6A_18 C6_18 H6C_18 109.5
H6B_18 C6_18 H6C_18 109.5
C1_19 B4 C41 127.5(3)
C1_19 B4 C44 124.1(3)
C41 B4 C44 108.2(3)
C42 C41 C1_20 108.8(3)
C42 C41 B4 101.8(3)
C1_20 C41 B4 103.0(3)
C42 C41 Si1_24 113.8(3)
C1_20 C41 Si1_24 113.9(3)
B4 C41 Si1_24 114.4(3)
C43 C42 C1_21 124.4(4)
C43 C42 C41 114.4(3)
C1_21 C42 C41 121.2(3)
C42 C43 C1_22 126.3(4)
C42 C43 C44 113.3(3)
C1_22 C43 C44 119.6(3)
C1_23 C44 C43 117.2(3)
C1_23 C44 B4 114.7(3)
C43 C44 B4 101.9(3)
C1_23 C44 H44 107.5
C43 C44 H44 107.5
B4 C44 H44 107.5
C6_19 C1_19 C2_19 117.1(4)
C6_19 C1_19 B4 120.7(3)
C2_19 C1_19 B4 121.9(3)
C1_19 C2_19 C3_19 121.3(4)
C1_19 C2_19 H2_19 119.3
C3_19 C2_19 H2_19 119.3
C4_19 C3_19 C2_19 120.1(4)
C4_19 C3_19 H3_19 119.9
C2_19 C3_19 H3_19 119.9
C5_19 C4_19 C3_19 119.4(4)
C5_19 C4_19 H4_19 120.3
C3_19 C4_19 H4_19 120.3
C4_19 C5_19 C6_19 119.8(4)
C4_19 C5_19 H5_19 120.1
C6_19 C5_19 H5_19 120.1
C1_19 C6_19 C5_19 122.1(4)
C1_19 C6_19 H6_19 118.9
C5_19 C6_19 H6_19 118.9
C6_20 C1_20 C2_20 118.2(3)
C6_20 C1_20 C41 119.8(3)
C2_20 C1_20 C41 121.8(3)
C3_20 C2_20 C1_20 119.3(3)
C3_20 C2_20 H2_20 120.3
C1_20 C2_20 H2_20 120.3
C4_20 C3_20 C2_20 121.4(3)
C4_20 C3_20 H3_20 119.3
C2_20 C3_20 H3_20 119.3
C3_20 C4_20 C5_20 119.5(3)
C3_20 C4_20 H4_20 120.3
C5_20 C4_20 H4_20 120.3
C6_20 C5_20 C4_20 119.8(4)
C6_20 C5_20 H5_20 120.1
C4_20 C5_20 H5_20 120.1
C1_20 C6_20 C5_20 121.7(4)
C1_20 C6_20 H6_20 119.1
C5_20 C6_20 H6_20 119.1
C2_21 C1_21 C6_21 118.2(4)
C2_21 C1_21 C42 123.4(3)
C6_21 C1_21 C42 118.4(3)
C1_21 C2_21 C3_21 121.2(4)
C1_21 C2_21 H2_21 119.4
C3_21 C2_21 H2_21 119.4
C4_21 C3_21 C2_21 119.8(4)
C4_21 C3_21 H3_21 120.1
C2_21 C3_21 H3_21 120.1
C3_21 C4_21 C5_21 120.3(4)
C3_21 C4_21 H4_21 119.8
C5_21 C4_21 H4_21 119.8
C4_21 C5_21 C6_21 120.2(4)
C4_21 C5_21 H5_21 119.9
C6_21 C5_21 H5_21 119.9
C5_21 C6_21 C1_21 120.3(4)
C5_21 C6_21 H6_21 119.9
C1_21 C6_21 H6_21 119.9
C6_22 C1_22 C2_22 115.5(4)
C6_22 C1_22 C43 125.5(4)
C2_22 C1_22 C43 119.0(3)
C3_22 C2_22 C1_22 121.2(4)
C3_22 C2_22 H2_22 119.4
C1_22 C2_22 H2_22 119.4
C4_22 C3_22 C2_22 121.4(4)
C4_22 C3_22 H3_22 119.3
C2_22 C3_22 H3_22 119.3
C3_22 C4_22 C5_22 118.7(4)
C3_22 C4_22 H4_22 120.6
C5_22 C4_22 H4_22 120.6
C6_22 C5_22 C4_22 119.4(4)
C6_22 C5_22 H5_22 120.3
C4_22 C5_22 H5_22 120.3
C5_22 C6_22 C1_22 123.9(4)
C5_22 C6_22 H6_22 118.1
C1_22 C6_22 H6_22 118.1
C6_23 C1_23 C2_23 118.7(3)
C6_23 C1_23 C44 119.8(3)
C2_23 C1_23 C44 121.5(3)
C1_23 C2_23 C3_23 118.5(4)
C1_23 C2_23 H2_23 120.7
C3_23 C2_23 H2_23 120.7
C4_23 C3_23 C2_23 121.4(4)
C4_23 C3_23 H3_23 119.3
C2_23 C3_23 H3_23 119.3
C3_23 C4_23 C5_23 120.9(4)
C3_23 C4_23 H4_23 119.6
C5_23 C4_23 H4_23 119.6
C6_23 C5_23 C4_23 118.4(4)
C6_23 C5_23 H5_23 120.8
C4_23 C5_23 H5_23 120.8
C5_23 C6_23 C1_23 122.0(4)
C5_23 C6_23 H6_23 119.0
C1_23 C6_23 H6_23 119.0
C3_24 Si1_24 C5_24 106.69(17)
C3_24 Si1_24 C1_24 109.26(16)
C5_24 Si1_24 C1_24 108.64(16)
C3_24 Si1_24 C41 108.26(16)
C5_24 Si1_24 C41 112.83(16)
C1_24 Si1_24 C41 111.02(16)
C2_24 C1_24 Si1_24 116.4(2)
C2_24 C1_24 H1A_24 108.2
Si1_24 C1_24 H1A_24 108.2
C2_24 C1_24 H1B_24 108.2
Si1_24 C1_24 H1B_24 108.2
H1A_24 C1_24 H1B_24 107.3
C1_24 C2_24 H2A_24 109.5
C1_24 C2_24 H2B_24 109.5
H2A_24 C2_24 H2B_24 109.5
C1_24 C2_24 H2C_24 109.5
H2A_24 C2_24 H2C_24 109.5
H2B_24 C2_24 H2C_24 109.5
C4_24 C3_24 Si1_24 114.5(2)
C4_24 C3_24 H3A_24 108.6
Si1_24 C3_24 H3A_24 108.6
C4_24 C3_24 H3B_24 108.6
Si1_24 C3_24 H3B_24 108.6
H3A_24 C3_24 H3B_24 107.6
C3_24 C4_24 H4A_24 109.5
C3_24 C4_24 H4B_24 109.5
H4A_24 C4_24 H4B_24 109.5
C3_24 C4_24 H4C_24 109.5
H4A_24 C4_24 H4C_24 109.5
H4B_24 C4_24 H4C_24 109.5
C6_24 C5_24 Si1_24 112.2(2)
C6_24 C5_24 H5A_24 109.2
Si1_24 C5_24 H5A_24 109.2
C6_24 C5_24 H5B_24 109.2
Si1_24 C5_24 H5B_24 109.2
H5A_24 C5_24 H5B_24 107.9
C5_24 C6_24 H6A_24 109.5
C5_24 C6_24 H6B_24 109.5
H6A_24 C6_24 H6B_24 109.5
C5_24 C6_24 H6C_24 109.5
H6A_24 C6_24 H6C_24 109.5
H6B_24 C6_24 H6C_24 109.5

loop_
_geom_bond_atom_site_label_1
_geom_bond_atom_site_label_2
_geom_bond_distance
B1 C1_1 1.552(6)
B1 C14 1.581(6)
B1 C11 1.607(5)
C11 C1_2 1.524(5)
C11 C12 1.538(5)
C11 Si1_6 1.936(4)
C12 C13 1.367(5)
C12 C1_3 1.499(5)
C13 C1_4 1.496(6)
C13 C14 1.512(5)
C14 C1_5 1.515(5)
C14 H14 1.0000
C1_1 C2_1 1.414(5)
C1_1 C6_1 1.430(5)
C2_1 C3_1 1.381(6)
C2_1 H2_1 0.9500
C3_1 C4_1 1.368(6)
C3_1 H3_1 0.9500
C4_1 C5_1 1.391(6)
C4_1 H4_1 0.9500
C5_1 C6_1 1.382(6)
C5_1 H5_1 0.9500
C6_1 H6_1 0.9500
C1_2 C2_2 1.386(5)
C1_2 C6_2 1.412(6)
C2_2 C3_2 1.392(5)
C2_2 H2_2 0.9500
C3_2 C4_2 1.392(6)
C3_2 H3_2 0.9500
C4_2 C5_2 1.382(6)
C4_2 H4_2 0.9500
C5_2 C6_2 1.401(6)
C5_2 H5_2 0.9500
C6_2 H6_2 0.9500
C1_3 C6_3 1.393(6)
C1_3 C2_3 1.420(5)
C2_3 C3_3 1.388(6)
C2_3 H2_3 0.9500
C3_3 C4_3 1.408(6)
C3_3 H3_3 0.9500
C4_3 C5_3 1.394(6)
C4_3 H4_3 0.9500
C5_3 C6_3 1.382(6)
C5_3 H5_3 0.9500
C6_3 H6_3 0.9500
C1_4 C6_4 1.386(6)
C1_4 C2_4 1.407(5)
C2_4 C3_4 1.424(6)
C2_4 H2_4 0.9500
C3_4 C4_4 1.344(7)
C3_4 H3_4 0.9500
C4_4 C5_4 1.414(6)
C4_4 H4_4 0.9500
C5_4 C6_4 1.394(6)
C5_4 H5_4 0.9500
C6_4 H6_4 0.9500
C1_5 C6_5 1.387(6)
C1_5 C2_5 1.392(6)
C2_5 C3_5 1.401(6)
C2_5 H2_5 0.9500
C3_5 C4_5 1.367(6)
C3_5 H3_5 0.9500
C4_5 C5_5 1.431(6)
C4_5 H4_5 0.9500
C5_5 C6_5 1.360(6)
C5_5 H5_5 0.9500
C6_5 H6_5 0.9500
Si1_6 C5_6 1.881(3)
Si1_6 C3_6 1.896(4)
Si1_6 C1_6 1.909(4)
C1_6 C2_6 1.535(5)
C1_6 H1A_6 0.9900
C1_6 H1B_6 0.9900
C2_6 H2A_6 0.9800
C2_6 H2B_6 0.9800
C2_6 H2C_6 0.9800
C3_6 C4_6 1.532(5)
C3_6 H3A_6 0.9900
C3_6 H3B_6 0.9900
C4_6 H4A_6 0.9800
C4_6 H4B_6 0.9800
C4_6 H4C_6 0.9800
C5_6 C6_6 1.519(5)
C5_6 H5A_6 0.9900
C5_6 H5B_6 0.9900
C6_6 H6A_6 0.9800
C6_6 H6B_6 0.9800
C6_6 H6C_6 0.9800
B2 C1_7 1.576(6)
B2 C21 1.584(5)
B2 C24 1.602(6)
C21 C22 1.545(5)
C21 C1_8 1.563(5)
C21 Si1_12 1.916(4)
C22 C23 1.332(5)
C22 C1_9 1.483(6)
C23 C1_10 1.496(6)
C23 C24 1.530(5)
C24 C1_11 1.528(5)
C24 H24 1.0000
C1_7 C6_7 1.390(6)
C1_7 C2_7 1.391(6)
C2_7 C3_7 1.402(6)
C2_7 H2_7 0.9500
C3_7 C4_7 1.390(7)
C3_7 H3_7 0.9500
C4_7 C5_7 1.384(7)
C4_7 H4_7 0.9500
C5_7 C6_7 1.401(7)
C5_7 H5_7 0.9500
C6_7 H6_7 0.9500
C1_8 C6_8 1.394(6)
C1_8 C2_8 1.406(5)
C2_8 C3_8 1.396(5)
C2_8 H2_8 0.9500
C3_8 C4_8 1.382(6)
C3_8 H3_8 0.9500
C4_8 C5_8 1.393(6)
C4_8 H4_8 0.9500
C5_8 C6_8 1.380(6)
C5_8 H5_8 0.9500
C6_8 H6_8 0.9500
C1_9 C2_9 1.377(5)
C1_9 C6_9 1.410(5)
C2_9 C3_9 1.396(6)
C2_9 H2_9 0.9500
C3_9 C4_9 1.383(6)
C3_9 H3_9 0.9500
C4_9 C5_9 1.375(6)
C4_9 H4_9 0.9500
C5_9 C6_9 1.396(6)
C5_9 H5_9 0.9500
C6_9 H6_9 0.9500
C1_10 C2_10 1.378(6)
C1_10 C6_10 1.426(6)
C2_10 C3_10 1.361(6)
C2_10 H2_10 0.9500
C3_10 C4_10 1.418(7)
C3_10 H3_10 0.9500
C4_10 C5_10 1.357(7)
C4_10 H4_10 0.9500
C5_10 C6_10 1.380(7)
C5_10 H5_10 0.9500
C6_10 H6_10 0.9500
C1_11 C2_11 1.385(5)
C1_11 C6_11 1.405(5)
C2_11 C3_11 1.381(6)
C2_11 H2_11 0.9500
C3_11 C4_11 1.403(6)
C3_11 H3_11 0.9500
C4_11 C5_11 1.325(7)
C4_11 H4_11 0.9500
C5_11 C6_11 1.431(6)
C5_11 H5_11 0.9500
C6_11 H6_11 0.9500
Si1_12 C3_12 1.886(4)
Si1_12 C1_12 1.886(4)
Si1_12 C5_12 1.896(4)
C1_12 C2_12 1.522(5)
C1_12 H1A_12 0.9900
C1_12 H1B_12 0.9900
C2_12 H2A_12 0.9800
C2_12 H2B_12 0.9800
C2_12 H2C_12 0.9800
C3_12 C4_12 1.507(6)
C3_12 H3A_12 0.9900
C3_12 H3B_12 0.9900
C4_12 H4A_12 0.9800
C4_12 H4B_12 0.9800
C4_12 H4C_12 0.9800
C5_12 C6_12 1.529(5)
C5_12 H5A_12 0.9900
C5_12 H5B_12 0.9900
C6_12 H6A_12 0.9800
C6_12 H6B_12 0.9800
C6_12 H6C_12 0.9800
B3 C1_13 1.558(6)
B3 C34 1.574(6)
B3 C31 1.606(5)
C31 C1_14 1.518(5)
C31 C32 1.546(5)
C31 Si1_18 1.936(4)
C32 C33 1.374(5)
C32 C1_15 1.492(5)
C33 C1_16 1.487(5)
C33 C34 1.514(5)
C34 C1_17 1.511(5)
C34 H34 1.0000
C1_13 C2_13 1.423(5)
C1_13 C6_13 1.425(6)
C2_13 C3_13 1.371(6)
C2_13 H2_13 0.9500
C3_13 C4_13 1.389(6)
C3_13 H3_13 0.9500
C4_13 C5_13 1.389(6)
C4_13 H4_13 0.9500
C5_13 C6_13 1.387(6)
C5_13 H5_13 0.9500
C6_13 H6_13 0.9500
C1_14 C2_14 1.390(5)
C1_14 C6_14 1.414(6)
C2_14 C3_14 1.383(5)
C2_14 H2_14 0.9500
C3_14 C4_14 1.380(6)
C3_14 H3_14 0.9500
C4_14 C5_14 1.377(6)
C4_14 H4_14 0.9500
C5_14 C6_14 1.399(6)
C5_14 H5_14 0.9500
C6_14 H6_14 0.9500
C1_15 C6_15 1.390(5)
C1_15 C2_15 1.421(5)
C2_15 C3_15 1.388(6)
C2_15 H2_15 0.9500
C3_15 C4_15 1.397(6)
C3_15 H3_15 0.9500
C4_15 C5_15 1.392(6)
C4_15 H4_15 0.9500
C5_15 C6_15 1.387(6)
C5_15 H5_15 0.9500
C6_15 H6_15 0.9500
C1_16 C2_16 1.381(6)
C1_16 C6_16 1.425(5)
C2_16 C3_16 1.384(6)
C2_16 H2_16 0.9500
C3_16 C4_16 1.414(6)
C3_16 H3_16 0.9500
C4_16 C5_16 1.350(6)
C4_16 H4_16 0.9500
C5_16 C6_16 1.421(6)
C5_16 H5_16 0.9500
C6_16 H6_16 0.9500
C1_17 C6_17 1.390(6)
C1_17 C2_17 1.402(6)
C2_17 C3_17 1.395(6)
C2_17 H2_17 0.9500
C3_17 C4_17 1.371(6)
C3_17 H3_17 0.9500
C4_17 C5_17 1.440(5)
C4_17 H4_17 0.9500
C5_17 C6_17 1.354(6)
C5_17 H5_17 0.9500
C6_17 H6_17 0.9500
Si1_18 C3_18 1.871(4)
Si1_18 C5_18 1.897(4)
Si1_18 C1_18 1.903(4)
C1_18 C2_18 1.529(5)
C1_18 H1A_18 0.9900
C1_18 H1B_18 0.9900
C2_18 H2A_18 0.9800
C2_18 H2B_18 0.9800
C2_18 H2C_18 0.9800
C3_18 C4_18 1.518(5)
C3_18 H3A_18 0.9900
C3_18 H3B_18 0.9900
C4_18 H4A_18 0.9800
C4_18 H4B_18 0.9800
C4_18 H4C_18 0.9800
C5_18 C6_18 1.486(6)
C5_18 H5A_18 0.9900
C5_18 H5B_18 0.9900
C6_18 H6A_18 0.9800
C6_18 H6B_18 0.9800
C6_18 H6C_18 0.9800
B4 C1_19 1.575(6)
B4 C41 1.584(5)
B4 C44 1.606(5)
C41 C42 1.543(5)
C41 C1_20 1.571(5)
C41 Si1_24 1.926(4)
C42 C43 1.335(5)
C42 C1_21 1.489(5)
C43 C1_22 1.487(5)
C43 C44 1.540(5)
C44 C1_23 1.529(5)
C44 H44 1.0000
C1_19 C6_19 1.389(6)
C1_19 C2_19 1.389(5)
C2_19 C3_19 1.397(6)
C2_19 H2_19 0.9500
C3_19 C4_19 1.392(6)
C3_19 H3_19 0.9500
C4_19 C5_19 1.371(6)
C4_19 H4_19 0.9500
C5_19 C6_19 1.396(6)
C5_19 H5_19 0.9500
C6_19 H6_19 0.9500
C1_20 C6_20 1.390(6)
C1_20 C2_20 1.422(5)
C2_20 C3_20 1.398(5)
C2_20 H2_20 0.9500
C3_20 C4_20 1.378(6)
C3_20 H3_20 0.9500
C4_20 C5_20 1.396(6)
C4_20 H4_20 0.9500
C5_20 C6_20 1.389(5)
C5_20 H5_20 0.9500
C6_20 H6_20 0.9500
C1_21 C2_21 1.381(5)
C1_21 C6_21 1.416(5)
C2_21 C3_21 1.401(6)
C2_21 H2_21 0.9500
C3_21 C4_21 1.378(6)
C3_21 H3_21 0.9500
C4_21 C5_21 1.378(6)
C4_21 H4_21 0.9500
C5_21 C6_21 1.392(6)
C5_21 H5_21 0.9500
C6_21 H6_21 0.9500
C1_22 C6_22 1.388(5)
C1_22 C2_22 1.422(6)
C2_22 C3_22 1.387(6)
C2_22 H2_22 0.9500
C3_22 C4_22 1.362(6)
C3_22 H3_22 0.9500
C4_22 C5_22 1.415(7)
C4_22 H4_22 0.9500
C5_22 C6_22 1.364(6)
C5_22 H5_22 0.9500
C6_22 H6_22 0.9500
C1_23 C6_23 1.392(5)
C1_23 C2_23 1.405(5)
C2_23 C3_23 1.426(5)
C2_23 H2_23 0.9500
C3_23 C4_23 1.331(6)
C3_23 H3_23 0.9500
C4_23 C5_23 1.412(6)
C4_23 H4_23 0.9500
C5_23 C6_23 1.384(6)
C5_23 H5_23 0.9500
C6_23 H6_23 0.9500
Si1_24 C3_24 1.877(3)
Si1_24 C5_24 1.887(4)
Si1_24 C1_24 1.912(4)
C1_24 C2_24 1.531(5)
C1_24 H1A_24 0.9900
C1_24 H1B_24 0.9900
C2_24 H2A_24 0.9800
C2_24 H2B_24 0.9800
C2_24 H2C_24 0.9800
C3_24 C4_24 1.528(5)
C3_24 H3A_24 0.9900
C3_24 H3B_24 0.9900
C4_24 H4A_24 0.9800
C4_24 H4B_24 0.9800
C4_24 H4C_24 0.9800
C5_24 C6_24 1.546(5)
C5_24 H5A_24 0.9900
C5_24 H5B_24 0.9900
C6_24 H6A_24 0.9800
C6_24 H6B_24 0.9800
C6_24 H6C_24 0.9800

loop_
_geom_torsion_atom_site_label_1
_geom_torsion_atom_site_label_2
_geom_torsion_atom_site_label_3
_geom_torsion_atom_site_label_4
_geom_torsion
C1_1 B1 C11 C1_2 -69.3(5)
C14 B1 C11 C1_2 109.6(3)
C1_1 B1 C11 C12 176.1(4)
C14 B1 C11 C12 -5.0(4)
C1_1 B1 C11 Si1_6 54.7(4)
C14 B1 C11 Si1_6 -126.5(3)
C1_2 C11 C12 C13 -101.4(4)
B1 C11 C12 C13 5.9(4)
Si1_6 C11 C12 C13 128.3(3)
C1_2 C11 C12 C1_3 77.4(4)
B1 C11 C12 C1_3 -175.4(3)
Si1_6 C11 C12 C1_3 -53.0(4)
C1_3 C12 C13 C1_4 -14.5(6)
C11 C12 C13 C1_4 164.2(3)
C1_3 C12 C13 C14 176.8(3)
C11 C12 C13 C14 -4.5(5)
C12 C13 C14 C1_5 -127.5(4)
C1_4 C13 C14 C1_5 63.5(5)
C12 C13 C14 B1 0.8(4)
C1_4 C13 C14 B1 -168.1(3)
C1_1 B1 C14 C13 -178.2(4)
C11 B1 C14 C13 2.9(4)
C1_1 B1 C14 C1_5 -48.4(5)
C11 B1 C14 C1_5 132.7(3)
C14 B1 C1_1 C2_1 -118.3(4)
C11 B1 C1_1 C2_1 60.4(5)
C14 B1 C1_1 C6_1 62.0(5)
C11 B1 C1_1 C6_1 -119.4(4)
C6_1 C1_1 C2_1 C3_1 2.6(5)
B1 C1_1 C2_1 C3_1 -177.2(4)
C1_1 C2_1 C3_1 C4_1 1.0(6)
C2_1 C3_1 C4_1 C5_1 -2.1(6)
C3_1 C4_1 C5_1 C6_1 -0.6(6)
C4_1 C5_1 C6_1 C1_1 4.3(6)
C2_1 C1_1 C6_1 C5_1 -5.1(5)
B1 C1_1 C6_1 C5_1 174.7(4)
C12 C11 C1_2 C2_2 -141.8(4)
B1 C11 C1_2 C2_2 111.7(4)
Si1_6 C11 C1_2 C2_2 -12.3(5)
C12 C11 C1_2 C6_2 38.9(5)
B1 C11 C1_2 C6_2 -67.5(4)
Si1_6 C11 C1_2 C6_2 168.5(3)
C6_2 C1_2 C2_2 C3_2 2.7(6)
C11 C1_2 C2_2 C3_2 -176.5(4)
C1_2 C2_2 C3_2 C4_2 -1.1(6)
C2_2 C3_2 C4_2 C5_2 -1.1(6)
C3_2 C4_2 C5_2 C6_2 1.5(7)
C4_2 C5_2 C6_2 C1_2 0.2(7)
C2_2 C1_2 C6_2 C5_2 -2.2(6)
C11 C1_2 C6_2 C5_2 177.0(4)
C13 C12 C1_3 C6_3 -50.7(5)
C11 C12 C1_3 C6_3 130.7(4)
C13 C12 C1_3 C2_3 128.5(4)
C11 C12 C1_3 C2_3 -50.1(5)
C6_3 C1_3 C2_3 C3_3 0.1(6)
C12 C1_3 C2_3 C3_3 -179.2(4)
C1_3 C2_3 C3_3 C4_3 -0.4(6)
C2_3 C3_3 C4_3 C5_3 1.3(6)
C3_3 C4_3 C5_3 C6_3 -1.8(6)
C4_3 C5_3 C6_3 C1_3 1.5(6)
C2_3 C1_3 C6_3 C5_3 -0.6(6)
C12 C1_3 C6_3 C5_3 178.6(4)
C12 C13 C1_4 C6_4 -39.7(6)
C14 C13 C1_4 C6_4 127.9(4)
C12 C13 C1_4 C2_4 146.8(4)
C14 C13 C1_4 C2_4 -45.7(6)
C6_4 C1_4 C2_4 C3_4 1.5(6)
C13 C1_4 C2_4 C3_4 175.1(4)
C1_4 C2_4 C3_4 C4_4 1.5(7)
C2_4 C3_4 C4_4 C5_4 -3.1(7)
C3_4 C4_4 C5_4 C6_4 1.7(7)
C2_4 C1_4 C6_4 C5_4 -2.9(6)
C13 C1_4 C6_4 C5_4 -176.6(4)
C4_4 C5_4 C6_4 C1_4 1.4(6)
C13 C14 C1_5 C6_5 35.1(5)
B1 C14 C1_5 C6_5 -87.8(5)
C13 C14 C1_5 C2_5 -146.9(4)
B1 C14 C1_5 C2_5 90.2(4)
C6_5 C1_5 C2_5 C3_5 -1.7(6)
C14 C1_5 C2_5 C3_5 -179.8(4)
C1_5 C2_5 C3_5 C4_5 1.7(7)
C2_5 C3_5 C4_5 C5_5 -1.1(7)
C3_5 C4_5 C5_5 C6_5 0.7(7)
C4_5 C5_5 C6_5 C1_5 -0.8(7)
C2_5 C1_5 C6_5 C5_5 1.3(6)
C14 C1_5 C6_5 C5_5 179.3(4)
C1_2 C11 Si1_6 C5_6 -172.4(3)
C12 C11 Si1_6 C5_6 -43.7(3)
B1 C11 Si1_6 C5_6 70.7(3)
C1_2 C11 Si1_6 C3_6 69.2(3)
C12 C11 Si1_6 C3_6 -162.1(2)
B1 C11 Si1_6 C3_6 -47.7(3)
C1_2 C11 Si1_6 C1_6 -51.4(3)
C12 C11 Si1_6 C1_6 77.3(3)
B1 C11 Si1_6 C1_6 -168.4(2)
C5_6 Si1_6 C1_6 C2_6 13.7(3)
C3_6 Si1_6 C1_6 C2_6 129.0(3)
C11 Si1_6 C1_6 C2_6 -107.5(3)
C5_6 Si1_6 C3_6 C4_6 56.4(3)
C1_6 Si1_6 C3_6 C4_6 -60.5(3)
C11 Si1_6 C3_6 C4_6 176.6(2)
C3_6 Si1_6 C5_6 C6_6 42.0(3)
C1_6 Si1_6 C5_6 C6_6 157.8(3)
C11 Si1_6 C5_6 C6_6 -79.9(3)
C1_7 B2 C21 C22 179.5(4)
C24 B2 C21 C22 -4.3(4)
C1_7 B2 C21 C1_8 -67.3(5)
C24 B2 C21 C1_8 108.9(3)
C1_7 B2 C21 Si1_12 58.6(5)
C24 B2 C21 Si1_12 -125.2(3)
C1_8 C21 C22 C23 -105.7(4)
B2 C21 C22 C23 5.1(4)
Si1_12 C21 C22 C23 122.3(3)
C1_8 C21 C22 C1_9 73.3(4)
B2 C21 C22 C1_9 -176.0(3)
Si1_12 C21 C22 C1_9 -58.7(4)
C1_9 C22 C23 C1_10 -13.8(6)
C21 C22 C23 C1_10 165.1(4)
C1_9 C22 C23 C24 177.2(3)
C21 C22 C23 C24 -3.9(5)
C22 C23 C24 C1_11 -125.1(4)
C1_10 C23 C24 C1_11 65.1(5)
C22 C23 C24 B2 0.8(4)
C1_10 C23 C24 B2 -169.0(3)
C1_7 B2 C24 C1_11 -52.6(5)
C21 B2 C24 C1_11 130.9(3)
C1_7 B2 C24 C23 178.9(3)
C21 B2 C24 C23 2.5(4)
C21 B2 C1_7 C6_7 -113.3(5)
C24 B2 C1_7 C6_7 71.0(5)
C21 B2 C1_7 C2_7 64.0(6)
C24 B2 C1_7 C2_7 -111.7(4)
C6_7 C1_7 C2_7 C3_7 0.2(6)
B2 C1_7 C2_7 C3_7 -177.2(4)
C1_7 C2_7 C3_7 C4_7 0.8(6)
C2_7 C3_7 C4_7 C5_7 -0.5(6)
C3_7 C4_7 C5_7 C6_7 -0.9(6)
C2_7 C1_7 C6_7 C5_7 -1.5(6)
B2 C1_7 C6_7 C5_7 175.9(4)
C4_7 C5_7 C6_7 C1_7 1.9(7)
C22 C21 C1_8 C6_8 49.3(5)
B2 C21 C1_8 C6_8 -59.2(5)
Si1_12 C21 C1_8 C6_8 179.8(3)
C22 C21 C1_8 C2_8 -132.6(4)
B2 C21 C1_8 C2_8 118.9(4)
Si1_12 C21 C1_8 C2_8 -2.0(5)
C6_8 C1_8 C2_8 C3_8 -2.1(6)
C21 C1_8 C2_8 C3_8 179.7(4)
C1_8 C2_8 C3_8 C4_8 2.2(6)
C2_8 C3_8 C4_8 C5_8 0.3(6)
C3_8 C4_8 C5_8 C6_8 -2.6(6)
C4_8 C5_8 C6_8 C1_8 2.7(6)
C2_8 C1_8 C6_8 C5_8 -0.2(6)
C21 C1_8 C6_8 C5_8 178.0(4)
C23 C22 C1_9 C2_9 127.4(5)
C21 C22 C1_9 C2_9 -51.5(6)
C23 C22 C1_9 C6_9 -51.5(6)
C21 C22 C1_9 C6_9 129.6(4)
C6_9 C1_9 C2_9 C3_9 0.3(6)
C22 C1_9 C2_9 C3_9 -178.6(4)
C1_9 C2_9 C3_9 C4_9 -0.4(7)
C2_9 C3_9 C4_9 C5_9 -0.8(7)
C3_9 C4_9 C5_9 C6_9 2.0(7)
C4_9 C5_9 C6_9 C1_9 -2.1(6)
C2_9 C1_9 C6_9 C5_9 0.9(6)
C22 C1_9 C6_9 C5_9 179.9(4)
C22 C23 C1_10 C2_10 142.4(4)
C24 C23 C1_10 C2_10 -49.1(6)
C22 C23 C1_10 C6_10 -40.9(6)
C24 C23 C1_10 C6_10 127.7(4)
C6_10 C1_10 C2_10 C3_10 0.0(6)
C23 C1_10 C2_10 C3_10 176.8(4)
C1_10 C2_10 C3_10 C4_10 -0.7(7)
C2_10 C3_10 C4_10 C5_10 1.8(7)
C3_10 C4_10 C5_10 C6_10 -2.2(7)
C4_10 C5_10 C6_10 C1_10 1.6(7)
C2_10 C1_10 C6_10 C5_10 -0.4(6)
C23 C1_10 C6_10 C5_10 -177.5(4)
C23 C24 C1_11 C2_11 -148.2(4)
B2 C24 C1_11 C2_11 92.2(5)
C23 C24 C1_11 C6_11 31.8(6)
B2 C24 C1_11 C6_11 -87.8(5)
C6_11 C1_11 C2_11 C3_11 0.9(7)
C24 C1_11 C2_11 C3_11 -179.1(4)
C1_11 C2_11 C3_11 C4_11 -3.0(7)
C2_11 C3_11 C4_11 C5_11 3.8(7)
C3_11 C4_11 C5_11 C6_11 -2.3(7)
C2_11 C1_11 C6_11 C5_11 0.6(6)
C24 C1_11 C6_11 C5_11 -179.4(4)
C4_11 C5_11 C6_11 C1_11 0.1(7)
C22 C21 Si1_12 C3_12 -179.7(3)
C1_8 C21 Si1_12 C3_12 52.4(3)
B2 C21 Si1_12 C3_12 -66.6(3)
C22 C21 Si1_12 C1_12 53.6(3)
C1_8 C21 Si1_12 C1_12 -74.3(3)
B2 C21 Si1_12 C1_12 166.7(2)
C22 C21 Si1_12 C5_12 -60.4(3)
C1_8 C21 Si1_12 C5_12 171.7(3)
B2 C21 Si1_12 C5_12 52.7(3)
C3_12 Si1_12 C1_12 C2_12 -50.9(3)
C5_12 Si1_12 C1_12 C2_12 -172.0(3)
C21 Si1_12 C1_12 C2_12 75.1(3)
C1_12 Si1_12 C3_12 C4_12 -88.8(4)
C5_12 Si1_12 C3_12 C4_12 28.3(4)
C21 Si1_12 C3_12 C4_12 142.3(3)
C3_12 Si1_12 C5_12 C6_12 -72.8(3)
C1_12 Si1_12 C5_12 C6_12 48.0(3)
C21 Si1_12 C5_12 C6_12 169.1(3)
C1_13 B3 C31 C1_14 68.7(5)
C34 B3 C31 C1_14 -110.7(4)
C1_13 B3 C31 C32 -177.5(4)
C34 B3 C31 C32 3.0(4)
C1_13 B3 C31 Si1_18 -58.4(4)
C34 B3 C31 Si1_18 122.2(3)
C1_14 C31 C32 C33 106.0(4)
B3 C31 C32 C33 -5.1(4)
Si1_18 C31 C32 C33 -121.9(3)
C1_14 C31 C32 C1_15 -73.3(4)
B3 C31 C32 C1_15 175.6(3)
Si1_18 C31 C32 C1_15 58.7(4)
C1_15 C32 C33 C1_16 15.9(6)
C31 C32 C33 C1_16 -163.4(3)
C1_15 C32 C33 C34 -175.4(3)
C31 C32 C33 C34 5.3(4)
C32 C33 C34 C1_17 125.8(4)
C1_16 C33 C34 C1_17 -65.4(5)
C32 C33 C34 B3 -2.8(4)
C1_16 C33 C34 B3 166.0(3)
C1_13 B3 C34 C1_17 50.5(5)
C31 B3 C34 C1_17 -130.1(3)
C1_13 B3 C34 C33 -179.9(3)
C31 B3 C34 C33 -0.5(4)
C34 B3 C1_13 C2_13 112.9(4)
C31 B3 C1_13 C2_13 -66.4(5)
C34 B3 C1_13 C6_13 -65.9(5)
C31 B3 C1_13 C6_13 114.8(4)
C6_13 C1_13 C2_13 C3_13 -0.5(6)
B3 C1_13 C2_13 C3_13 -179.3(3)
C1_13 C2_13 C3_13 C4_13 -3.9(6)
C2_13 C3_13 C4_13 C5_13 4.0(6)
C3_13 C4_13 C5_13 C6_13 0.3(7)
C4_13 C5_13 C6_13 C1_13 -4.6(7)
C2_13 C1_13 C6_13 C5_13 4.6(6)
B3 C1_13 C6_13 C5_13 -176.5(4)
C32 C31 C1_14 C2_14 129.3(4)
B3 C31 C1_14 C2_14 -123.4(4)
Si1_18 C31 C1_14 C2_14 -0.7(6)
C32 C31 C1_14 C6_14 -47.8(5)
B3 C31 C1_14 C6_14 59.5(5)
Si1_18 C31 C1_14 C6_14 -177.8(3)
C6_14 C1_14 C2_14 C3_14 0.2(6)
C31 C1_14 C2_14 C3_14 -176.9(4)
C1_14 C2_14 C3_14 C4_14 -1.8(6)
C2_14 C3_14 C4_14 C5_14 1.7(6)
C3_14 C4_14 C5_14 C6_14 -0.1(6)
C4_14 C5_14 C6_14 C1_14 -1.4(6)
C2_14 C1_14 C6_14 C5_14 1.4(6)
C31 C1_14 C6_14 C5_14 178.7(4)
C33 C32 C1_15 C6_15 53.3(5)
C31 C32 C1_15 C6_15 -127.4(4)
C33 C32 C1_15 C2_15 -128.7(4)
C31 C32 C1_15 C2_15 50.6(5)
C6_15 C1_15 C2_15 C3_15 -1.6(6)
C32 C1_15 C2_15 C3_15 -179.7(4)
C1_15 C2_15 C3_15 C4_15 2.0(7)
C2_15 C3_15 C4_15 C5_15 -2.2(7)
C3_15 C4_15 C5_15 C6_15 1.9(7)
C4_15 C5_15 C6_15 C1_15 -1.6(7)
C2_15 C1_15 C6_15 C5_15 1.3(6)
C32 C1_15 C6_15 C5_15 179.5(4)
C32 C33 C1_16 C2_16 39.0(5)
C34 C33 C1_16 C2_16 -128.5(4)
C32 C33 C1_16 C6_16 -147.6(4)
C34 C33 C1_16 C6_16 44.9(5)
C6_16 C1_16 C2_16 C3_16 2.9(6)
C33 C1_16 C2_16 C3_16 176.5(4)
C1_16 C2_16 C3_16 C4_16 -0.9(6)
C2_16 C3_16 C4_16 C5_16 -2.5(6)
C3_16 C4_16 C5_16 C6_16 3.8(7)
C4_16 C5_16 C6_16 C1_16 -1.7(6)
C2_16 C1_16 C6_16 C5_16 -1.7(6)
C33 C1_16 C6_16 C5_16 -175.2(4)
C33 C34 C1_17 C6_17 -33.3(5)
B3 C34 C1_17 C6_17 89.3(5)
C33 C34 C1_17 C2_17 146.4(4)
B3 C34 C1_17 C2_17 -91.0(4)
C6_17 C1_17 C2_17 C3_17 2.5(6)
C34 C1_17 C2_17 C3_17 -177.2(4)
C1_17 C2_17 C3_17 C4_17 -2.5(7)
C2_17 C3_17 C4_17 C5_17 1.8(7)
C3_17 C4_17 C5_17 C6_17 -1.2(6)
C4_17 C5_17 C6_17 C1_17 1.4(7)
C2_17 C1_17 C6_17 C5_17 -2.0(6)
C34 C1_17 C6_17 C5_17 177.7(4)
C1_14 C31 Si1_18 C3_18 73.6(3)
C32 C31 Si1_18 C3_18 -54.7(3)
B3 C31 Si1_18 C3_18 -165.8(2)
C1_14 C31 Si1_18 C5_18 -52.4(3)
C32 C31 Si1_18 C5_18 179.4(3)
B3 C31 Si1_18 C5_18 68.3(3)
C1_14 C31 Si1_18 C1_18 -171.0(3)
C32 C31 Si1_18 C1_18 60.7(3)
B3 C31 Si1_18 C1_18 -50.4(3)
C3_18 Si1_18 C1_18 C2_18 -47.6(3)
C5_18 Si1_18 C1_18 C2_18 72.1(3)
C31 Si1_18 C1_18 C2_18 -170.3(3)
C5_18 Si1_18 C3_18 C4_18 52.5(3)
C1_18 Si1_18 C3_18 C4_18 172.3(3)
C31 Si1_18 C3_18 C4_18 -72.8(3)
C3_18 Si1_18 C5_18 C6_18 83.3(4)
C1_18 Si1_18 C5_18 C6_18 -33.1(4)
C31 Si1_18 C5_18 C6_18 -147.7(4)
C1_19 B4 C41 C42 -178.6(3)
C44 B4 C41 C42 5.3(4)
C1_19 B4 C41 C1_20 68.7(4)
C44 B4 C41 C1_20 -107.4(3)
C1_19 B4 C41 Si1_24 -55.5(4)
C44 B4 C41 Si1_24 128.4(3)
C1_20 C41 C42 C43 102.0(4)
B4 C41 C42 C43 -6.3(4)
Si1_24 C41 C42 C43 -129.8(3)
C1_20 C41 C42 C1_21 -75.8(4)
B4 C41 C42 C1_21 175.9(3)
Si1_24 C41 C42 C1_21 52.3(4)
C1_21 C42 C43 C1_22 12.3(6)
C41 C42 C43 C1_22 -165.5(3)
C1_21 C42 C43 C44 -177.5(3)
C41 C42 C43 C44 4.7(4)
C42 C43 C44 C1_23 125.2(4)
C1_22 C43 C44 C1_23 -63.9(5)
C42 C43 C44 B4 -0.9(4)
C1_22 C43 C44 B4 170.0(3)
C1_19 B4 C44 C1_23 53.0(5)
C41 B4 C44 C1_23 -130.7(3)
C1_19 B4 C44 C43 -179.3(3)
C41 B4 C44 C43 -3.0(4)
C41 B4 C1_19 C6_19 118.7(4)
C44 B4 C1_19 C6_19 -65.8(5)
C41 B4 C1_19 C2_19 -55.4(5)
C44 B4 C1_19 C2_19 120.1(4)
C6_19 C1_19 C2_19 C3_19 0.3(6)
B4 C1_19 C2_19 C3_19 174.6(3)
C1_19 C2_19 C3_19 C4_19 -2.0(6)
C2_19 C3_19 C4_19 C5_19 1.8(6)
C3_19 C4_19 C5_19 C6_19 -0.1(6)
C2_19 C1_19 C6_19 C5_19 1.4(6)
B4 C1_19 C6_19 C5_19 -172.9(4)
C4_19 C5_19 C6_19 C1_19 -1.6(6)
C42 C41 C1_20 C6_20 -43.7(5)
B4 C41 C1_20 C6_20 63.7(5)
Si1_24 C41 C1_20 C6_20 -171.8(3)
C42 C41 C1_20 C2_20 141.2(4)
B4 C41 C1_20 C2_20 -111.4(4)
Si1_24 C41 C1_20 C2_20 13.1(5)
C6_20 C1_20 C2_20 C3_20 1.8(5)
C41 C1_20 C2_20 C3_20 177.0(3)
C1_20 C2_20 C3_20 C4_20 -2.0(6)
C2_20 C3_20 C4_20 C5_20 1.3(6)
C3_20 C4_20 C5_20 C6_20 -0.4(6)
C2_20 C1_20 C6_20 C5_20 -0.9(6)
C41 C1_20 C6_20 C5_20 -176.2(4)
C4_20 C5_20 C6_20 C1_20 0.2(6)
C43 C42 C1_21 C2_21 -126.8(4)
C41 C42 C1_21 C2_21 50.9(5)
C43 C42 C1_21 C6_21 51.9(5)
C41 C42 C1_21 C6_21 -130.5(4)
C6_21 C1_21 C2_21 C3_21 -0.9(6)
C42 C1_21 C2_21 C3_21 177.8(4)
C1_21 C2_21 C3_21 C4_21 0.4(7)
C2_21 C3_21 C4_21 C5_21 1.1(7)
C3_21 C4_21 C5_21 C6_21 -2.2(7)
C4_21 C5_21 C6_21 C1_21 1.7(6)
C2_21 C1_21 C6_21 C5_21 -0.2(6)
C42 C1_21 C6_21 C5_21 -178.9(4)
C42 C43 C1_22 C6_22 -144.9(4)
C44 C43 C1_22 C6_22 45.5(5)
C42 C43 C1_22 C2_22 37.0(6)
C44 C43 C1_22 C2_22 -132.6(4)
C6_22 C1_22 C2_22 C3_22 1.6(6)
C43 C1_22 C2_22 C3_22 179.9(4)
C1_22 C2_22 C3_22 C4_22 -1.6(7)
C2_22 C3_22 C4_22 C5_22 1.3(7)
C3_22 C4_22 C5_22 C6_22 -1.1(6)
C4_22 C5_22 C6_22 C1_22 1.3(7)
C2_22 C1_22 C6_22 C5_22 -1.5(6)
C43 C1_22 C6_22 C5_22 -179.7(4)
C43 C44 C1_23 C6_23 146.7(4)
B4 C44 C1_23 C6_23 -93.8(4)
C43 C44 C1_23 C2_23 -33.2(5)
B4 C44 C1_23 C2_23 86.3(5)
C6_23 C1_23 C2_23 C3_23 -0.8(6)
C44 C1_23 C2_23 C3_23 179.1(4)
C1_23 C2_23 C3_23 C4_23 -0.1(7)
C2_23 C3_23 C4_23 C5_23 2.5(7)
C3_23 C4_23 C5_23 C6_23 -3.9(7)
C4_23 C5_23 C6_23 C1_23 3.0(6)
C2_23 C1_23 C6_23 C5_23 -0.7(6)
C44 C1_23 C6_23 C5_23 179.4(4)
C42 C41 Si1_24 C3_24 45.4(3)
C1_20 C41 Si1_24 C3_24 170.8(3)
B4 C41 Si1_24 C3_24 -71.0(3)
C42 C41 Si1_24 C5_24 163.2(2)
C1_20 C41 Si1_24 C5_24 -71.3(3)
B4 C41 Si1_24 C5_24 46.8(3)
C42 C41 Si1_24 C1_24 -74.5(3)
C1_20 C41 Si1_24 C1_24 50.9(3)
B4 C41 Si1_24 C1_24 169.0(2)
C3_24 Si1_24 C1_24 C2_24 -10.6(3)
C5_24 Si1_24 C1_24 C2_24 -126.6(3)
C41 Si1_24 C1_24 C2_24 108.8(3)
C5_24 Si1_24 C3_24 C4_24 -41.3(3)
C1_24 Si1_24 C3_24 C4_24 -158.6(3)
C41 Si1_24 C3_24 C4_24 80.4(3)
C3_24 Si1_24 C5_24 C6_24 -58.0(3)
C1_24 Si1_24 C5_24 C6_24 59.7(3)
C41 Si1_24 C5_24 C6_24 -176.8(2)
